data_7200319
loop_
_publ_author_name
'Mitchell, Scott G.'
'Gabb, David'
'Ritchie, Chris'
'Hazel, Nick'
'Long, De-Liang'
'Cronin, Leroy'

_publ_section_title
;
 Controlling nucleation of the cyclic heteropolyanion {P8W48}: a
 cobalt-substituted phosphotungstate chain and network
;
_journal_issue 1
_journal_name_full CrystEngComm
_journal_page_first 36
_journal_paper_doi 10.1039/b813066c
_journal_volume 11
_journal_year 2009
_chemical_formula_moiety '15(K +), 5(Li +), (H68 Co10 O218 P8 W48 20-), 54(H2 O)'
_chemical_formula_sum 'Co10 H176 K15 Li5 O272 P8 W48'
_chemical_formula_weight 14812.47
_chemical_name_systematic
;
?
;
_space_group_IT_number 2
_symmetry_cell_setting triclinic
_symmetry_space_group_name_Hall '-P 1'
_symmetry_space_group_name_H-M 'P -1'
_atom_sites_solution_hydrogens none
_atom_sites_solution_primary direct
_atom_sites_solution_secondary difmap
_audit_creation_method SHELXL-97
_cell_angle_alpha 106.003(2)
_cell_angle_beta 103.677(2)
_cell_angle_gamma 95.378(2)
_cell_formula_units_Z 1
_cell_length_a 15.8572(6)
_cell_length_b 20.4459(8)
_cell_length_c 23.5480(9)
_cell_measurement_reflns_used 5764
_cell_measurement_temperature 100(2)
_cell_measurement_theta_max 22.341
_cell_measurement_theta_min 2.367
_cell_volume 7026.7(5)
_computing_cell_refinement ApexII
_computing_data_collection ApexII
_computing_data_reduction ApexII
_computing_molecular_graphics Diamond3
_computing_publication_material Wingx
_computing_structure_refinement 'SHELXL-97 (Sheldrick, 1997)'
_computing_structure_solution 'SHELXS-97 (Sheldrick, 1997)'
_diffrn_ambient_temperature 100(2)
_diffrn_detector_area_resol_mean 15.9832
_diffrn_measured_fraction_theta_full 0.981
_diffrn_measured_fraction_theta_max 0.981
_diffrn_measurement_device_type 'Bruker ApexII'
_diffrn_measurement_method '\w & \p scans'
_diffrn_radiation_monochromator graphite
_diffrn_radiation_source 'fine-focus sealed tube'
_diffrn_radiation_type MoK\a
_diffrn_radiation_wavelength 0.71073
_diffrn_reflns_av_R_equivalents 0.0786
_diffrn_reflns_av_sigmaI/netI 0.1414
_diffrn_reflns_limit_h_max 16
_diffrn_reflns_limit_h_min -16
_diffrn_reflns_limit_k_max 20
_diffrn_reflns_limit_k_min -21
_diffrn_reflns_limit_l_max 25
_diffrn_reflns_limit_l_min -24
_diffrn_reflns_number 49275
_diffrn_reflns_theta_full 22.41
_diffrn_reflns_theta_max 22.41
_diffrn_reflns_theta_min 1.17
_diffrn_standards_decay_% 0
_exptl_absorpt_coefficient_mu 20.506
_exptl_absorpt_correction_T_max 1.00
_exptl_absorpt_correction_T_min 0.48
_exptl_absorpt_correction_type empirical
_exptl_absorpt_process_details SADABS
_exptl_crystal_colour pink
_exptl_crystal_density_diffrn 3.500
_exptl_crystal_density_meas ?
_exptl_crystal_density_method 'not measured'
_exptl_crystal_description needle
_exptl_crystal_F_000 6594
_exptl_crystal_size_max 0.19
_exptl_crystal_size_mid 0.03
_exptl_crystal_size_min 0.02
_refine_diff_density_max 4.448
_refine_diff_density_min -2.248
_refine_diff_density_rms 0.438
_refine_ls_extinction_coef none
_refine_ls_extinction_method none
_refine_ls_goodness_of_fit_ref 1.008
_refine_ls_hydrogen_treatment none
_refine_ls_matrix_type full
_refine_ls_number_parameters 1192
_refine_ls_number_reflns 17813
_refine_ls_number_restraints 0
_refine_ls_restrained_S_all 1.008
_refine_ls_R_factor_all 0.1324
_refine_ls_R_factor_gt 0.0573
_refine_ls_shift/su_max 0.003
_refine_ls_shift/su_mean 0.000
_refine_ls_structure_factor_coef Fsqd
_refine_ls_weighting_details 'calc w=1/[\s^2^(Fo^2^)+(0.0596P)^2^+297.1974P] where P=(Fo^2^+2Fc^2^)/3'
_refine_ls_weighting_scheme calc
_refine_ls_wR_factor_gt 0.1216
_refine_ls_wR_factor_ref 0.1536
_reflns_number_gt 10271
_reflns_number_total 17813
_reflns_threshold_expression >2sigma(I)
_cod_data_source_file b813066c.txt
_cod_data_source_block p-1
_cod_depositor_comments
;
The following automatic conversions were performed:

'_exptl_crystal_density_meas' value 'none' was changed to '?' - the
value is perceived as not measured.

Automatic conversion script
Id: cif_fix_values 3008 2015-01-20 13:52:24Z robertas 
;
_cod_original_sg_symbol_H-M P-1
_cod_original_formula_sum 'H176 Co10 K15 Li5 O272 P8 W48'
_cod_database_code 7200319

loop_
_symmetry_equiv_pos_as_xyz
'x, y, z'
'-x, -y, -z'

loop_
_atom_site_label
_atom_site_type_symbol
_atom_site_fract_x
_atom_site_fract_y
_atom_site_fract_z
_atom_site_U_iso_or_equiv
_atom_site_adp_type
_atom_site_occupancy
_atom_site_symmetry_multiplicity
_atom_site_calc_flag
_atom_site_refinement_flags
_atom_site_disorder_assembly
_atom_site_disorder_group
W1 W 0.10298(3) -0.01303(3) -0.28197(2) 0.01691(16) Uani 1 1 d . . .
W2 W 0.23736(3) -0.14327(3) -0.23866(2) 0.01584(16) Uani 1 1 d . . .
W3 W -0.04095(3) 0.26029(3) -0.15011(2) 0.01523(16) Uani 1 1 d . . .
W4 W -0.16340(3) 0.44334(3) 0.11605(2) 0.02023(17) Uani 1 1 d . . .
W5 W -0.44007(3) 0.21726(3) -0.22010(2) 0.02418(17) Uani 1 1 d . . .
W6 W -0.13847(3) -0.34288(3) -0.25182(2) 0.02003(16) Uani 1 1 d . . .
W7 W -0.03197(3) 0.36774(3) 0.01031(2) 0.01454(16) Uani 1 1 d . . .
W8 W -0.19919(4) -0.24412(3) -0.44172(2) 0.02436(18) Uani 1 1 d . . .
W9 W -0.10788(3) 0.01038(3) -0.37931(2) 0.01818(16) Uani 1 1 d . . .
W10 W -0.24483(3) 0.42441(3) -0.04956(2) 0.02076(16) Uani 1 1 d . . .
W11 W -0.29372(3) -0.08880(3) -0.38750(2) 0.02139(17) Uani 1 1 d . . .
W12 W -0.37413(3) 0.06532(3) -0.31391(2) 0.02028(17) Uani 1 1 d . . .
W13 W -0.41474(3) 0.06212(3) -0.16501(2) 0.01713(16) Uani 1 1 d . . .
W14 W -0.25422(3) 0.31889(3) -0.20992(2) 0.02128(16) Uani 1 1 d . . .
W15 W -0.18953(3) 0.16543(3) -0.30603(2) 0.01917(16) Uani 1 1 d . . .
W16 W 0.12011(4) -0.27640(3) -0.38951(2) 0.02302(18) Uani 1 1 d . . .
W17 W -0.40714(3) 0.16845(3) -0.00515(2) 0.01456(16) Uani 1 1 d . . .
W18 W 0.05545(4) -0.42803(3) -0.26923(2) 0.02428(18) Uani 1 1 d . . .
W19 W 0.24256(3) -0.33001(3) -0.25903(2) 0.02302(18) Uani 1 1 d . . .
W20 W -0.01201(3) -0.14666(3) -0.43460(2) 0.02165(17) Uani 1 1 d . . .
W21 W -0.43222(3) 0.32354(3) -0.06102(2) 0.02414(17) Uani 1 1 d . . .
W22 W -0.06775(4) -0.37303(3) -0.39735(2) 0.02497(18) Uani 1 1 d . . .
W23 W -0.27009(3) -0.21193(3) -0.29581(2) 0.02146(17) Uani 1 1 d . . .
W24 W -0.35153(3) 0.34653(3) 0.10540(2) 0.02236(18) Uani 1 1 d . . .
Co1 Co 0.33256(10) -0.04060(8) -0.07648(6) 0.0173(5) Uani 1 1 d . . .
Co2 Co -0.15867(10) -0.30968(9) -0.09300(7) 0.0219(5) Uani 1 1 d . . .
Co3 Co -0.09268(12) 0.16124(9) -0.43644(8) 0.0336(6) Uani 1 1 d . . .
Co4 Co -0.2324(2) -0.51067(18) -0.52748(15) 0.0255(9) Uiso 0.50 1 d P . .
Co5 Co -0.1801(3) 0.0294(2) -0.2575(2) 0.0595(14) Uiso 0.50 1 d P . .
Co6 Co -0.3024(10) -0.0831(8) -0.1729(7) 0.093(5) Uiso 0.20 1 d P . .
P1 P 0.0529(2) -0.25776(16) -0.25927(13) 0.0165(10) Uani 1 1 d . . .
P2 P -0.2327(2) 0.28488(16) 0.00319(13) 0.0131(10) Uani 1 1 d . . .
P3 P -0.2419(2) 0.16780(16) -0.17344(13) 0.0119(10) Uani 1 1 d . . .
P4 P -0.0927(2) -0.11448(16) -0.30884(13) 0.0151(10) Uani 1 1 d . . .
K1 K -0.0455(3) 0.1776(3) -0.02802(19) 0.0542(18) Uani 0.528(8) 1 d P . .
K1' K -0.2036(4) 0.0919(4) -0.0367(3) 0.101(3) Uani 0.472(8) 1 d P . .
K2 K -0.0736(5) 0.0741(4) 0.1466(3) 0.103(3) Uani 0.480(9) 1 d P . .
K2' K 0.0833(4) 0.1537(3) 0.1507(2) 0.079(2) Uani 0.520(9) 1 d P . .
K3 K -0.0576(6) 0.2875(5) 0.1221(4) 0.119(3) Uiso 0.388(8) 1 d P . .
K3' K -0.2087(3) 0.2153(2) 0.11956(18) 0.0406(12) Uiso 0.612(8) 1 d P . .
K4 K 0.0000 0.0000 -0.5000 0.0583(17) Uani 1 2 d S . .
K6 K -0.5498(6) -0.2279(5) -0.2684(4) 0.102(4) Uani 0.50 1 d P . .
K7 K -0.5850(4) -0.0369(3) -0.3119(3) 0.0368(17) Uiso 0.50 1 d P . .
K8 K 0.02737(18) 0.55159(14) 0.10525(12) 0.0246(7) Uiso 1 1 d . . .
K9 K 0.0609(8) 0.1678(6) -0.2705(5) 0.089(5) Uani 0.40 1 d P . .
K10 K -0.1872(7) 0.3247(6) -0.3546(5) 0.086(4) Uiso 0.40 1 d P . .
K11 K -0.2213(4) -0.0173(3) -0.2089(2) 0.0265(15) Uiso 0.50 1 d P . .
K12 K -0.0622(4) 0.0640(3) -0.2017(2) 0.0290(15) Uiso 0.50 1 d P . .
Li1 Li -0.4578(15) 0.4881(12) -0.1261(10) 0.035(6) Uiso 1 1 d . . .
Li2 Li 0.0750(13) 0.1175(10) -0.1596(9) 0.023(5) Uiso 1 1 d . . .
Li3 Li -0.338(2) 0.459(2) -0.3124(16) 0.017(10) Uiso 0.50 1 d P . .
O1 O -0.2788(4) 0.2124(3) -0.0049(3) 0.0062(18) Uiso 1 1 d . . .
O2 O -0.2851(4) 0.3183(4) -0.0417(3) 0.0106(19) Uiso 1 1 d . . .
O3 O -0.1370(4) 0.2855(3) -0.0011(3) 0.0070(18) Uiso 1 1 d . . .
O4 O -0.0757(4) 0.4167(4) 0.0774(3) 0.0099(18) Uiso 1 1 d . . .
O5 O 0.0356(5) 0.3248(4) 0.0528(3) 0.0125(19) Uiso 1 1 d . . .
O6 O 0.0406(4) 0.4371(4) 0.0145(3) 0.0093(18) Uiso 1 1 d . . .
O7 O -0.5361(5) 0.3411(4) -0.0722(3) 0.025(3) Uani 1 1 d . . .
O8 O -0.5158(5) 0.1430(4) -0.0070(3) 0.029(3) Uani 1 1 d . . .
O9 O -0.4117(5) 0.1091(4) -0.0830(3) 0.016(3) Uani 1 1 d . . .
O10 O -0.4453(4) 0.2369(4) -0.0519(3) 0.0113(19) Uiso 1 1 d . . .
O11 O 0.1822(4) -0.3280(3) -0.3428(3) 0.0077(18) Uiso 1 1 d . . .
O12 O 0.3350(5) -0.3541(4) -0.2786(3) 0.027(2) Uiso 1 1 d . . .
O13 O -0.0795(5) -0.0677(4) -0.4299(3) 0.015(2) Uiso 1 1 d . . .
O14 O 0.0277(4) -0.2783(3) -0.3315(3) 0.0069(18) Uiso 1 1 d . . .
O15 O -0.3992(5) 0.3603(4) 0.0303(3) 0.0141(19) Uiso 1 1 d . . .
O16 O -0.3010(4) 0.1087(3) -0.3529(3) 0.0071(18) Uiso 1 1 d . . .
O17 O 0.2624(4) -0.1083(3) -0.1580(3) 0.0086(18) Uiso 1 1 d . . .
O18 O -0.2420(5) 0.2410(4) -0.2812(3) 0.016(2) Uiso 1 1 d . . .
O19 O 0.0076(4) -0.4199(4) -0.3492(3) 0.0111(19) Uiso 1 1 d . . .
O20 O -0.3855(5) 0.2501(4) 0.0664(3) 0.016(2) Uiso 1 1 d . . .
O21 O -0.4123(5) 0.1481(4) -0.2881(3) 0.0126(19) Uiso 1 1 d . . .
O22 O -0.0915(4) 0.2048(3) -0.2371(3) 0.0101(19) Uiso 1 1 d . . .
O23 O -0.1341(5) 0.4019(4) -0.0390(3) 0.0138(19) Uiso 1 1 d . . .
O24 O -0.3814(5) 0.2885(4) -0.2430(3) 0.013(2) Uani 1 1 d . . .
O25 O -0.2526(5) -0.1609(4) -0.4360(3) 0.015(2) Uiso 1 1 d . . .
O26 O -0.1407(4) 0.3138(4) -0.1724(3) 0.0105(19) Uiso 1 1 d . . .
O27 O -0.0021(4) -0.0776(3) -0.2689(3) 0.0099(18) Uiso 1 1 d . . .
O28 O 0.0664(5) -0.0901(4) -0.3666(3) 0.0138(19) Uiso 1 1 d . . .
O29 O -0.2718(5) 0.3745(4) -0.1393(3) 0.017(2) Uiso 1 1 d . . .
O30 O -0.2831(4) 0.1209(3) -0.1432(3) 0.0074(13) Uiso 1 1 d . . .
O31 O -0.2462(5) 0.1249(4) -0.2400(3) 0.018(3) Uani 1 1 d . . .
O32 O 0.0006(5) 0.0243(4) -0.3252(3) 0.016(3) Uani 1 1 d . . .
O33 O -0.4642(5) 0.0237(4) -0.3759(3) 0.019(2) Uiso 1 1 d . . .
O34 O -0.2223(5) -0.4127(4) -0.2744(3) 0.024(3) Uani 1 1 d . . .
O35 O -0.1232(5) -0.3132(4) -0.1700(3) 0.022(3) Uani 1 1 d . . .
O36 O -0.3066(5) -0.1431(4) -0.3367(3) 0.023(3) Uani 1 1 d . . .
O37 O -0.2340(5) 0.5053(4) -0.0565(3) 0.030(3) Uani 1 1 d . . .
O38 O 0.0290(5) -0.3585(4) -0.4326(3) 0.023(2) Uiso 1 1 d . . .
O39 O -0.3723(6) -0.2609(5) -0.3224(4) 0.044(4) Uani 1 1 d . . .
O40 O 0.0373(5) -0.2217(4) -0.4270(3) 0.0128(19) Uiso 1 1 d . . .
O41 O -0.4044(5) 0.0410(4) -0.2513(3) 0.020(3) Uani 1 1 d . . .
O42 O -0.2305(4) 0.3306(4) 0.0707(3) 0.0105(19) Uiso 1 1 d . . .
O43 O 0.0229(5) 0.1998(4) -0.1336(3) 0.022(3) Uani 1 1 d . . .
O44 O -0.2386(5) -0.2518(4) -0.3776(3) 0.015(2) Uiso 1 1 d . . .
O45 O -0.4487(4) 0.1487(3) -0.1842(3) 0.0087(18) Uiso 1 1 d . . .
O46 O -0.3723(5) 0.4097(4) -0.0595(3) 0.016(2) Uiso 1 1 d . . .
O47 O 0.1101(4) 0.0424(4) -0.2083(3) 0.012(2) Uani 1 1 d . . .
O48 O -0.0857(5) -0.1673(4) -0.3684(3) 0.0116(19) Uiso 1 1 d . . .
O49 O 0.1770(5) -0.1974(4) -0.3299(3) 0.0134(19) Uiso 1 1 d . . .
O50 O -0.2404(5) 0.3800(4) -0.2470(3) 0.021(3) Uani 1 1 d . . .
O51 O -0.2309(5) -0.0258(4) -0.4171(3) 0.0125(19) Uiso 1 1 d . . .
O52 O -0.1119(5) 0.4109(4) 0.1822(3) 0.0139(19) Uiso 1 1 d . . .
O53 O -0.1243(5) -0.3094(4) -0.4332(3) 0.016(2) Uiso 1 1 d . . .
O54 O -0.4375(5) 0.2851(4) -0.1462(3) 0.025(3) Uani 1 1 d . . .
O55 O -0.3062(5) -0.0076(4) -0.3249(3) 0.019(2) Uiso 1 1 d . . .
O56 O 0.0281(5) -0.5137(4) -0.2878(3) 0.031(3) Uani 1 1 d . . .
O57 O -0.1249(5) 0.5286(4) 0.1502(3) 0.021(3) Uani 1 1 d . . .
O58 O 0.1789(5) -0.2847(4) -0.4433(3) 0.029(3) Uani 1 1 d . . .
O59 O -0.1419(5) -0.1496(4) -0.2734(3) 0.017(2) Uiso 1 1 d . . .
O60 O -0.1536(5) 0.1857(4) -0.3637(3) 0.0142(19) Uiso 1 1 d . . .
O61 O -0.2254(5) 0.4529(4) 0.0385(3) 0.016(2) Uiso 1 1 d . . .
O62 O -0.4327(5) 0.3672(4) 0.1401(3) 0.026(2) Uiso 1 1 d . . .
O63 O 0.1777(5) 0.0353(4) -0.3042(3) 0.014(2) Uiso 1 1 d . . .
O64 O 0.2760(5) -0.3240(4) -0.1749(3) 0.015(2) Uiso 1 1 d . . .
O65 O -0.0279(4) -0.2615(3) -0.2359(3) 0.0081(18) Uiso 1 1 d . . .
O66 O -0.3972(5) -0.1001(4) -0.4360(3) 0.0142(19) Uiso 1 1 d . . .
O67 O 0.0289(5) -0.1352(4) -0.4947(3) 0.021(2) Uiso 1 1 d . . .
O68 O -0.1217(5) -0.2057(4) -0.4812(3) 0.018(2) Uiso 1 1 d . . .
O69 O -0.3588(6) -0.0035(4) -0.1511(3) 0.031(3) Uani 1 1 d . . .
O70 O -0.0940(5) 0.0653(4) -0.4224(3) 0.0136(19) Uiso 1 1 d . . .
O71 O 0.1737(5) -0.4191(4) -0.2780(3) 0.021(2) Uiso 1 1 d . . .
O72 O 0.1109(4) -0.1882(4) -0.2315(3) 0.0109(19) Uiso 1 1 d . . .
O73 O 0.1750(5) -0.0727(4) -0.2548(3) 0.0139(19) Uiso 1 1 d . . .
O74 O -0.0295(5) 0.3123(4) -0.0675(3) 0.021(2) Uiso 1 1 d . . .
O75 O -0.5475(5) 0.2155(4) -0.2593(3) 0.027(2) Uiso 1 1 d . . .
O76 O 0.1093(4) -0.3122(4) -0.2425(3) 0.0103(19) Uiso 1 1 d . . .
O77 O -0.1278(5) -0.3616(4) -0.3414(3) 0.016(2) Uiso 1 1 d . . .
O78 O -0.2054(5) -0.2774(4) -0.2680(4) 0.031(2) Uiso 1 1 d . . .
O79 O 0.2643(5) -0.2340(4) -0.2382(3) 0.016(2) Uiso 1 1 d . . .
O80 O -0.2731(6) -0.1592(4) -0.2238(3) 0.032(3) Uani 1 1 d . . .
O81 O -0.1421(5) 0.0781(4) -0.3168(3) 0.020(2) Uiso 1 1 d . . .
O82 O -0.5235(5) 0.0189(4) -0.1877(3) 0.022(2) Uiso 1 1 d . . .
O83 O -0.3528(5) 0.1193(4) 0.0373(3) 0.017(2) Uiso 1 1 d . . .
O84 O -0.2749(5) 0.4350(4) 0.1348(3) 0.019(2) Uiso 1 1 d . . .
O85 O 0.0306(5) 0.3180(4) -0.1652(3) 0.024(3) Uani 1 1 d . . .
O86 O -0.1498(5) -0.0612(4) -0.3288(3) 0.018(2) Uiso 1 1 d . . .
O87 O -0.2784(5) -0.2983(4) -0.5057(3) 0.028(3) Uani 1 1 d . . .
O88 O -0.1267(5) -0.4486(4) -0.4545(3) 0.018(3) Uani 1 1 d . . .
O89 O -0.2920(5) 0.2273(4) -0.1791(3) 0.017(3) Uani 1 1 d . . .
O90 O -0.0423(5) -0.3977(4) -0.2469(3) 0.027(3) Uani 1 1 d . . .
O91 O 0.3314(5) -0.1146(4) -0.2530(3) 0.017(2) Uiso 1 1 d . . .
O92 O -0.1458(4) 0.1957(3) -0.1375(3) 0.0074(13) Uiso 1 1 d . . .
O93 O -0.2036(4) 0.0919(4) -0.0367(3) 0.101(3) Uani 0.528(8) 1 d P . .
O93' O -0.0455(3) 0.1776(3) -0.02802(19) 0.0542(18) Uani 0.472(8) 1 d P . .
O94 O 0.0833(4) 0.1537(3) 0.1507(2) 0.079(2) Uani 0.480(9) 1 d P . .
O94' O -0.0736(5) 0.0741(4) 0.1466(3) 0.103(3) Uani 0.520(9) 1 d P . .
O95 O -0.2087(3) 0.2153(2) 0.11956(18) 0.0406(12) Uiso 0.388(8) 1 d P . .
O95' O -0.0576(6) 0.2875(5) 0.1221(4) 0.119(3) Uiso 0.612(8) 1 d P . .
O101 O 0.3025(6) 0.0399(5) -0.1171(4) 0.043(4) Uani 1 1 d . . .
O102 O -0.1155(6) -0.2015(4) -0.0579(4) 0.037(3) Uani 1 1 d . . .
O103 O 0.4481(5) -0.0497(4) -0.1055(3) 0.020(2) Uiso 1 1 d . . .
O104 O 0.2168(5) -0.0268(4) -0.0479(3) 0.027(2) Uiso 1 1 d . . .
O105 O 0.4010(5) 0.0328(4) 0.0060(3) 0.017(2) Uiso 1 1 d . . .
O106 O -0.2031(5) -0.4174(4) -0.1287(3) 0.028(2) Uiso 1 1 d . . .
O107 O -0.0991(6) 0.2602(5) -0.4454(4) 0.052(3) Uiso 1 1 d . . .
O108 O -0.2000(7) -0.3097(5) -0.0145(4) 0.068(4) Uani 1 1 d . . .
O109 O -0.2840(6) -0.2875(6) -0.1281(5) 0.077(5) Uani 1 1 d . . .
O110 O -0.1452(6) -0.5314(5) -0.5783(4) 0.047(4) Uani 1 1 d . . .
O111 O -0.2196(12) -0.5905(9) -0.4944(8) 0.044(5) Uiso 0.50 1 d P . .
O112 O -0.2595(9) -0.4329(7) -0.5648(6) 0.036(4) Uiso 0.60 1 d P . .
O113 O -0.1762(10) -0.5435(8) -0.3615(7) 0.049(5) Uiso 0.60 1 d P . .
O114 O -0.3517(11) -0.1357(8) -0.1280(7) 0.031(5) Uiso 0.50 1 d P . .
O115 O 0.2152(14) 0.2543(11) -0.2386(9) 0.066(7) Uiso 0.50 1 d P . .
O116 O -0.0199(15) 0.3528(11) -0.2711(10) 0.073(7) Uiso 0.50 1 d P . .
O117 O -0.1382(13) -0.0658(10) -0.5864(9) 0.082(7) Uiso 0.60 1 d P . .
O118 O -0.2529(10) -0.4658(8) -0.6885(7) 0.047(5) Uiso 0.60 1 d P . .
O119 O -0.4936(9) 0.0320(6) -0.4938(6) 0.024(4) Uiso 0.60 1 d P . .
O120 O -0.3283(9) 0.0240(7) -0.5002(6) 0.037(4) Uiso 0.60 1 d P . .
O121 O -0.4290(15) 0.5234(12) -0.0031(10) 0.081(8) Uiso 0.50 1 d P . .
O122 O -0.4569(15) 0.4206(12) -0.1891(10) 0.076(7) Uiso 0.50 1 d P . .
O123 O -0.3842(15) 0.5261(12) 0.0766(10) 0.083(8) Uiso 0.50 1 d P . .
O124 O -0.2530(11) -0.1399(9) -0.5611(7) 0.035(5) Uiso 0.50 1 d P . .
O125 O 0.1684(18) 0.3839(14) -0.2569(12) 0.068(9) Uiso 0.40 1 d P . .
O126 O -0.4156(15) 0.2396(12) -0.3796(10) 0.082(8) Uiso 0.50 1 d P . .
O127 O -0.450(2) -0.2646(16) -0.5211(13) 0.045(9) Uiso 0.30 1 d P . .
O128 O -0.3118(15) -0.2695(14) -0.6597(10) 0.057(10) Uani 0.40 1 d P . .
O129 O -0.1338(17) -0.2929(14) -0.5955(12) 0.028(8) Uiso 0.30 1 d P . .
O130 O -0.5345(6) -0.1852(5) -0.1443(4) 0.055(3) Uiso 1 1 d . . .
O131 O -0.0375(15) -0.3630(12) -0.6128(10) 0.043(7) Uiso 0.40 1 d P . .
O132 O -0.3380(16) -0.3917(12) -0.3959(11) 0.053(8) Uiso 0.40 1 d P . .
O133 O -0.3723(19) -0.4685(15) -0.2135(13) 0.084(10) Uiso 0.40 1 d P . .
O134 O -0.0739(14) -0.3266(11) -0.5647(9) 0.034(6) Uiso 0.40 1 d P . .
O135 O 0.3762(13) 0.3458(10) -0.2083(8) 0.053(6) Uiso 0.50 1 d P . .
O136 O -0.1776(7) -0.3871(5) 0.0662(4) 0.059(4) Uani 1 1 d . . .
O137 O -0.2244(6) -0.1200(6) -0.0039(5) 0.084(5) Uani 1 1 d . . .
O138 O -0.6080(10) 0.3723(8) 0.0465(7) 0.043(5) Uiso 0.60 1 d P . .
O139 O 0.1825(7) 0.1633(7) -0.1145(7) 0.110(6) Uani 1 1 d . . .
O140 O 0.0025(7) -0.4424(7) -0.5466(5) 0.084(5) Uani 1 1 d . . .
O141 O -0.3226(14) -0.4940(11) -0.4796(9) 0.067(7) Uiso 0.50 1 d P . .
O142 O -0.3319(11) -0.5776(9) -0.5973(8) 0.039(5) Uiso 0.50 1 d P . .
O143 O -0.7570(7) -0.0996(5) -0.3822(4) 0.066(4) Uani 1 1 d . . .
O144 O -0.2137(6) 0.1313(4) -0.4968(4) 0.038(3) Uiso 1 1 d . . .
O145 O 0.0298(6) 0.2000(5) -0.3738(4) 0.058(3) Uani 1 1 d . . .
O146 O -0.6442(7) 0.2258(6) -0.0079(7) 0.104(6) Uani 1 1 d . . .
O147 O 0.7072(10) 0.6966(8) 0.1131(6) 0.020(4) Uiso 0.50 1 d P . .
O148 O -0.4568(13) -0.1153(9) -0.2711(9) 0.063(8) Uani 0.50 1 d P . .
O149 O -0.5704(13) -0.1238(10) -0.4239(9) 0.059(6) Uiso 0.50 1 d P . .
O150 O -0.629(2) -0.2383(17) -0.3816(14) 0.056(10) Uiso 0.30 1 d P . .
O151 O -0.661(2) 0.1083(16) -0.2624(14) 0.050(10) Uiso 0.30 1 d P . .
O152 O -0.442(3) -0.312(2) -0.2275(19) 0.041(13) Uiso 0.20 1 d P . .
O153 O -0.163(2) -0.0406(16) -0.0951(13) 0.047(9) Uiso 0.30 1 d P . .
O154 O -0.306(2) 0.2472(19) -0.4620(16) 0.073(12) Uiso 0.30 1 d P . .
O155 O 0.1135(6) 0.4977(4) 0.1928(4) 0.037(3) Uani 1 1 d . . .
O156 O -0.6175(6) 0.1557(5) -0.1381(4) 0.042(3) Uiso 1 1 d . . .

loop_
_atom_site_aniso_label
_atom_site_aniso_U_11
_atom_site_aniso_U_22
_atom_site_aniso_U_33
_atom_site_aniso_U_23
_atom_site_aniso_U_13
_atom_site_aniso_U_12
W1 0.0175(3) 0.0182(3) 0.0133(2) 0.00698(19) -0.0004(2) -0.0002(2)
W2 0.0177(3) 0.0192(3) 0.0094(2) 0.00696(18) -0.0001(2) -0.0005(2)
W3 0.0131(3) 0.0188(3) 0.0120(2) 0.00428(19) 0.0017(2) 0.0005(2)
W4 0.0214(3) 0.0164(3) 0.0216(2) 0.0019(2) 0.0092(2) 0.0005(3)
W5 0.0133(3) 0.0326(3) 0.0313(2) 0.0222(2) 0.0002(2) 0.0041(3)
W6 0.0206(3) 0.0242(3) 0.0157(2) 0.01207(19) 0.0011(2) -0.0019(3)
W7 0.0145(3) 0.0178(3) 0.0110(2) 0.00691(18) 0.0008(2) 0.0007(2)
W8 0.0243(3) 0.0292(3) 0.0114(2) 0.0021(2) -0.0002(2) -0.0094(3)
W9 0.0194(3) 0.0231(3) 0.0126(2) 0.01109(19) 0.0004(2) -0.0008(3)
W10 0.0147(3) 0.0212(3) 0.0322(2) 0.0192(2) 0.0043(2) 0.0034(2)
W11 0.0168(3) 0.0294(3) 0.0169(2) 0.0141(2) -0.0032(2) -0.0025(3)
W12 0.0171(3) 0.0311(3) 0.0091(2) 0.0092(2) -0.0029(2) -0.0050(3)
W13 0.0162(3) 0.0226(3) 0.0114(2) 0.00740(19) 0.0013(2) -0.0026(2)
W14 0.0185(3) 0.0242(3) 0.0239(2) 0.01803(19) -0.0004(2) 0.0011(3)
W15 0.0193(3) 0.0272(3) 0.0093(2) 0.00870(19) 0.0002(2) -0.0040(3)
W16 0.0319(3) 0.0235(3) 0.0107(2) 0.0018(2) 0.0080(2) -0.0050(3)
W17 0.0148(3) 0.0186(3) 0.0112(2) 0.00778(18) 0.0022(2) 0.0012(2)
W18 0.0256(3) 0.0176(3) 0.0285(3) 0.0080(2) 0.0050(2) 0.0016(3)
W19 0.0240(3) 0.0198(3) 0.0279(3) 0.0095(2) 0.0097(2) 0.0038(3)
W20 0.0269(3) 0.0273(3) 0.0082(2) 0.0051(2) 0.0040(2) -0.0046(3)
W21 0.0137(3) 0.0242(3) 0.0396(3) 0.0198(2) 0.0043(2) 0.0050(3)
W22 0.0269(3) 0.0264(3) 0.0129(2) -0.0017(2) 0.0029(2) -0.0072(3)
W23 0.0213(3) 0.0255(3) 0.0201(2) 0.0138(2) 0.0035(2) 0.0012(3)
W24 0.0222(3) 0.0217(3) 0.0235(3) 0.0040(2) 0.0115(2) 0.0013(3)
Co1 0.0163(9) 0.0235(9) 0.0099(7) 0.0070(6) -0.0004(7) -0.0018(8)
Co2 0.0152(9) 0.0344(10) 0.0199(7) 0.0174(6) 0.0014(7) 0.0039(8)
Co3 0.0346(11) 0.0397(11) 0.0288(9) 0.0172(7) 0.0063(8) 0.0042(10)
P1 0.0139(17) 0.0218(18) 0.0166(14) 0.0099(12) 0.0070(14) -0.0029(16)
P2 0.0163(17) 0.0136(17) 0.0061(13) 0.0009(12) 0.0013(13) -0.0020(15)
P3 0.0163(16) 0.0099(17) 0.0061(13) -0.0009(12) 0.0014(13) 0.0011(15)
P4 0.0253(18) 0.0061(16) 0.0111(14) -0.0013(12) 0.0030(14) 0.0059(16)
K1 0.051(3) 0.072(3) 0.037(2) 0.030(2) -0.002(2) -0.005(3)
K1' 0.080(5) 0.148(5) 0.079(4) 0.059(3) 0.006(4) 0.013(5)
K2 0.093(5) 0.148(5) 0.070(3) 0.057(3) 0.011(4) -0.016(5)
K2' 0.056(4) 0.112(4) 0.082(3) 0.057(3) 0.011(3) 0.008(3)
K4 0.090(3) 0.063(3) 0.067(2) 0.0495(18) 0.061(2) 0.036(3)
K6 0.122(7) 0.106(7) 0.051(5) -0.006(5) 0.032(5) -0.043(6)
K9 0.108(8) 0.104(8) 0.071(6) 0.029(6) 0.039(6) 0.052(7)
O7 0.024(5) 0.022(4) 0.032(4) 0.018(3) 0.000(4) 0.005(4)
O8 0.028(5) 0.038(5) 0.022(4) 0.018(3) 0.006(4) -0.008(4)
O9 0.014(4) 0.013(4) 0.020(4) 0.008(3) 0.003(3) 0.001(4)
O24 0.017(4) 0.012(4) 0.013(3) 0.007(3) 0.005(3) 0.006(4)
O31 0.022(4) 0.028(4) 0.008(3) 0.010(3) 0.005(3) 0.008(4)
O32 0.027(4) 0.013(4) 0.013(3) 0.009(3) 0.007(3) 0.011(4)
O34 0.027(5) 0.033(5) 0.018(4) 0.006(3) 0.018(4) 0.007(4)
O35 0.023(4) 0.026(4) 0.025(4) 0.018(3) 0.010(4) -0.001(4)
O36 0.008(4) 0.033(5) 0.020(4) 0.005(4) -0.006(4) -0.003(4)
O37 0.035(5) 0.036(5) 0.012(4) -0.002(4) -0.001(4) 0.016(5)
O39 0.046(6) 0.047(6) 0.027(5) -0.003(5) 0.007(5) -0.001(5)
O41 0.017(4) 0.034(5) 0.008(3) 0.013(3) -0.001(3) -0.005(4)
O43 0.016(4) 0.019(5) 0.032(4) 0.005(4) 0.014(4) 0.000(4)
O47 0.008(4) 0.015(4) 0.015(4) 0.003(3) 0.008(3) 0.003(4)
O50 0.024(5) 0.018(4) 0.011(4) 0.001(3) -0.005(4) -0.005(4)
O54 0.011(4) 0.031(5) 0.034(4) 0.022(3) -0.002(4) 0.004(4)
O56 0.016(4) 0.043(5) 0.045(4) 0.036(3) 0.000(4) 0.003(4)
O57 0.021(4) 0.023(4) 0.026(4) 0.016(3) 0.007(4) 0.007(4)
O58 0.017(4) 0.044(6) 0.022(4) 0.006(4) 0.004(4) 0.000(4)
O69 0.048(5) 0.031(5) 0.018(4) 0.015(3) 0.010(4) -0.002(5)
O80 0.045(5) 0.019(5) 0.032(4) 0.010(4) 0.014(4) -0.006(5)
O85 0.016(4) 0.034(5) 0.015(4) 0.003(4) -0.006(4) 0.009(4)
O87 0.017(4) 0.052(5) 0.011(4) 0.009(4) -0.005(4) 0.010(4)
O88 0.019(4) 0.011(4) 0.019(4) 0.004(3) -0.002(4) -0.002(4)
O89 0.011(4) 0.016(4) 0.023(4) 0.010(3) 0.001(3) -0.003(4)
O90 0.041(5) 0.018(4) 0.021(4) 0.015(3) 0.002(4) -0.002(4)
O93 0.080(5) 0.148(5) 0.079(4) 0.059(3) 0.006(4) 0.013(5)
O93' 0.051(3) 0.072(3) 0.037(2) 0.030(2) -0.002(2) -0.005(3)
O94 0.056(4) 0.112(4) 0.082(3) 0.057(3) 0.011(3) 0.008(3)
O94' 0.093(5) 0.148(5) 0.070(3) 0.057(3) 0.011(4) -0.016(5)
O101 0.074(7) 0.029(6) 0.010(4) -0.010(4) 0.002(5) 0.005(6)
O102 0.049(6) 0.011(5) 0.045(5) 0.010(4) 0.000(5) 0.002(5)
O108 0.103(8) 0.095(7) 0.047(5) 0.047(4) 0.055(5) 0.042(7)
O109 0.037(6) 0.087(8) 0.085(8) 0.022(6) -0.016(6) 0.005(6)
O110 0.082(7) 0.042(6) 0.035(5) 0.010(4) 0.044(5) 0.034(5)
O128 0.052(15) 0.07(2) 0.025(13) -0.021(14) 0.023(12) -0.009(16)
O136 0.086(8) 0.044(6) 0.043(5) 0.027(4) 0.005(5) -0.016(6)
O137 0.054(6) 0.094(9) 0.116(8) 0.009(7) 0.071(6) 0.020(7)
O139 0.031(6) 0.108(9) 0.182(12) 0.058(8) -0.006(7) 0.013(7)
O140 0.073(7) 0.106(10) 0.065(7) -0.004(7) 0.039(6) 0.010(8)
O143 0.098(8) 0.064(7) 0.022(4) 0.018(4) -0.002(5) -0.031(7)
O145 0.036(5) 0.094(7) 0.034(4) 0.037(4) -0.010(4) -0.038(5)
O146 0.075(7) 0.048(7) 0.214(13) 0.045(7) 0.067(8) 0.050(6)
O148 0.058(13) 0.025(11) 0.083(14) 0.012(10) -0.027(12) 0.018(10)
O155 0.035(5) 0.032(5) 0.038(4) 0.024(4) -0.008(4) -0.014(5)

loop_
_atom_type_symbol
_atom_type_description
_atom_type_scat_dispersion_real
_atom_type_scat_dispersion_imag
_atom_type_scat_source
W W -0.8490 6.8722 'International Tables Vol C Tables 4.2.6.8 and 6.1.1.4'
Co Co 0.3494 0.9721 'International Tables Vol C Tables 4.2.6.8 and 6.1.1.4'
P P 0.1023 0.0942 'International Tables Vol C Tables 4.2.6.8 and 6.1.1.4'
K K 0.2009 0.2494 'International Tables Vol C Tables 4.2.6.8 and 6.1.1.4'
Li Li -0.0003 0.0001 'International Tables Vol C Tables 4.2.6.8 and 6.1.1.4'
O O 0.0106 0.0060 'International Tables Vol C Tables 4.2.6.8 and 6.1.1.4'
H H 0.0000 0.0000 'International Tables Vol C Tables 4.2.6.8 and 6.1.1.4'

loop_
_geom_angle_atom_site_label_1
_geom_angle_atom_site_label_2
_geom_angle_atom_site_label_3
_geom_angle
_geom_angle_site_symmetry_1
_geom_angle_site_symmetry_3
_geom_angle_publ_flag
O63 W1 O47 100.8(3) . . ?
O63 W1 O73 99.6(3) . . ?
O47 W1 O73 96.1(3) . . ?
O63 W1 O32 91.6(3) . . ?
O47 W1 O32 94.4(3) . . ?
O73 W1 O32 162.9(3) . . ?
O63 W1 O28 92.7(3) . . ?
O47 W1 O28 166.0(3) . . ?
O73 W1 O28 85.3(3) . . ?
O32 W1 O28 81.3(3) . . ?
O63 W1 O27 171.1(3) . . ?
O47 W1 O27 86.2(3) . . ?
O73 W1 O27 85.0(3) . . ?
O32 W1 O27 82.3(3) . . ?
O28 W1 O27 80.0(3) . . ?
O63 W1 K9 65.9(3) . . ?
O47 W1 K9 62.9(3) . . ?
O73 W1 K9 149.4(2) . . ?
O32 W1 K9 47.6(2) . . ?
O28 W1 K9 120.7(3) . . ?
O27 W1 K9 113.5(3) . . ?
O63 W1 K12 123.3(3) . . ?
O47 W1 K12 45.2(2) . . ?
O73 W1 K12 123.4(3) . . ?
O32 W1 K12 57.9(2) . . ?
O28 W1 K12 123.1(2) . . ?
O27 W1 K12 58.5(2) . . ?
K9 W1 K12 58.3(2) . . ?
O63 W1 K2 142.3(2) . 2 ?
O47 W1 K2 55.5(3) . 2 ?
O73 W1 K2 60.0(3) . 2 ?
O32 W1 K2 116.7(3) . 2 ?
O28 W1 K2 114.7(2) . 2 ?
O27 W1 K2 46.48(19) . 2 ?
K9 W1 K2 114.5(2) . 2 ?
K12 W1 K2 63.52(15) . 2 ?
O91 W2 O17 102.2(3) . . ?
O91 W2 O73 97.1(4) . . ?
O17 W2 O73 94.6(3) . . ?
O91 W2 O79 96.3(4) . . ?
O17 W2 O79 95.4(3) . . ?
O73 W2 O79 161.2(3) . . ?
O91 W2 O49 93.6(3) . . ?
O17 W2 O49 164.2(3) . . ?
O73 W2 O49 85.0(3) . . ?
O79 W2 O49 81.1(3) . . ?
O91 W2 O72 173.2(3) . . ?
O17 W2 O72 84.5(3) . . ?
O73 W2 O72 83.4(3) . . ?
O79 W2 O72 81.7(3) . . ?
O49 W2 O72 79.7(3) . . ?
O91 W2 K3' 129.4(3) . 2 ?
O17 W2 K3' 47.1(2) . 2 ?
O73 W2 K3' 120.5(3) . 2 ?
O79 W2 K3' 58.1(2) . 2 ?
O49 W2 K3' 120.3(2) . 2 ?
O72 W2 K3' 54.85(19) . 2 ?
O91 W2 K2 139.7(3) . 2 ?
O17 W2 K2 54.2(2) . 2 ?
O73 W2 K2 58.7(3) . 2 ?
O79 W2 K2 116.1(3) . 2 ?
O49 W2 K2 113.5(2) . 2 ?
O72 W2 K2 45.8(2) . 2 ?
K3' W2 K2 61.81(14) 2 2 ?
O91 W2 K6 45.8(3) . 1_655 ?
O17 W2 K6 104.5(3) . 1_655 ?
O73 W2 K6 140.7(3) . 1_655 ?
O79 W2 K6 50.5(3) . 1_655 ?
O49 W2 K6 85.2(2) . 1_655 ?
O72 W2 K6 131.7(2) . 1_655 ?
K3' W2 K6 97.13(16) 2 1_655 ?
K2 W2 K6 156.58(16) 2 1_655 ?
O85 W3 O43 103.4(4) . . ?
O85 W3 O74 97.0(3) . . ?
O43 W3 O74 96.8(3) . . ?
O85 W3 O22 94.6(3) . . ?
O43 W3 O22 93.4(3) . . ?
O74 W3 O22 162.3(3) . . ?
O85 W3 O26 89.5(3) . . ?
O43 W3 O26 166.4(3) . . ?
O74 W3 O26 85.4(3) . . ?
O22 W3 O26 81.4(3) . . ?
O85 W3 O92 171.3(3) . . ?
O43 W3 O92 85.1(3) . . ?
O74 W3 O92 83.9(3) . . ?
O22 W3 O92 82.6(3) . . ?
O26 W3 O92 81.9(3) . . ?
O85 W3 K8 53.7(3) . 2_565 ?
O43 W3 K8 138.8(2) . 2_565 ?
O74 W3 K8 59.1(3) . 2_565 ?
O22 W3 K8 119.6(2) . 2_565 ?
O26 W3 K8 53.14(17) . 2_565 ?
O92 W3 K8 120.68(19) . 2_565 ?
O85 W3 K1 138.1(2) . . ?
O43 W3 K1 54.4(3) . . ?
O74 W3 K1 57.6(3) . . ?
O22 W3 K1 119.3(2) . . ?
O26 W3 K1 117.5(2) . . ?
O92 W3 K1 49.09(18) . . ?
K8 W3 K1 116.54(9) 2_565 . ?
O85 W3 K9 69.5(3) . . ?
O43 W3 K9 62.5(3) . . ?
O74 W3 K9 149.8(3) . . ?
O22 W3 K9 47.6(3) . . ?
O26 W3 K9 120.1(3) . . ?
O92 W3 K9 113.6(2) . . ?
K8 W3 K9 121.5(2) 2_565 . ?
K1 W3 K9 114.6(2) . . ?
O85 W3 K12 126.6(3) . . ?
O43 W3 K12 43.3(2) . . ?
O74 W3 K12 122.3(3) . . ?
O22 W3 K12 58.5(2) . . ?
O26 W3 K12 124.93(19) . . ?
O92 W3 K12 58.7(2) . . ?
K8 W3 K12 177.91(9) 2_565 . ?
K1 W3 K12 64.78(11) . . ?
K9 W3 K12 58.3(2) . . ?
O57 W4 O4 101.0(3) . . ?
O57 W4 O52 98.7(3) . . ?
O4 W4 O52 91.0(3) . . ?
O57 W4 O84 101.1(4) . . ?
O4 W4 O84 157.4(3) . . ?
O52 W4 O84 90.3(3) . . ?
O57 W4 O61 95.1(3) . . ?
O4 W4 O61 85.6(3) . . ?
O52 W4 O61 166.2(3) . . ?
O84 W4 O61 87.8(3) . . ?
O57 W4 O42 173.6(3) . . ?
O4 W4 O42 84.9(3) . . ?
O52 W4 O42 83.4(3) . . ?
O84 W4 O42 72.8(3) . . ?
O61 W4 O42 82.9(3) . . ?
O57 W4 K8 50.3(3) . . ?
O4 W4 K8 51.0(2) . . ?
O52 W4 K8 101.9(2) . . ?
O84 W4 K8 149.9(2) . . ?
O61 W4 K8 86.4(2) . . ?
O42 W4 K8 135.3(2) . . ?
O57 W4 K3 131.6(3) . . ?
O4 W4 K3 55.7(3) . . ?
O52 W4 K3 47.7(3) . . ?
O84 W4 K3 110.9(3) . . ?
O61 W4 K3 120.8(3) . . ?
O42 W4 K3 53.9(2) . . ?
K8 W4 K3 97.37(15) . . ?
O75 W5 O45 103.9(4) . . ?
O75 W5 O54 97.4(3) . . ?
O45 W5 O54 90.9(3) . . ?
O75 W5 O24 99.6(4) . . ?
O45 W5 O24 156.5(3) . . ?
O54 W5 O24 88.0(3) . . ?
O75 W5 O21 96.2(3) . . ?
O45 W5 O21 87.2(3) . . ?
O54 W5 O21 166.3(3) . . ?
O24 W5 O21 88.3(3) . . ?
O75 W5 O89 171.0(4) . . ?
O45 W5 O89 84.4(3) . . ?
O54 W5 O89 85.8(3) . . ?
O24 W5 O89 72.0(3) . . ?
O21 W5 O89 80.5(3) . . ?
O34 W6 O35 101.6(4) . . ?
O34 W6 O78 98.6(4) . . ?
O35 W6 O78 95.0(4) . . ?
O34 W6 O90 95.3(4) . . ?
O35 W6 O90 94.4(3) . . ?
O78 W6 O90 161.3(4) . . ?
O34 W6 O77 91.7(3) . . ?
O35 W6 O77 166.3(3) . . ?
O78 W6 O77 85.9(3) . . ?
O90 W6 O77 81.2(3) . . ?
O34 W6 O65 171.6(3) . . ?
O35 W6 O65 86.3(3) . . ?
O78 W6 O65 83.5(3) . . ?
O90 W6 O65 81.0(3) . . ?
O77 W6 O65 80.3(3) . . ?
O34 W6 K3 130.8(3) . 2 ?
O35 W6 K3 47.6(3) . 2 ?
O78 W6 K3 118.3(3) . 2 ?
O90 W6 K3 58.9(2) . 2 ?
O77 W6 K3 120.4(3) . 2 ?
O65 W6 K3 53.3(2) . 2 ?
O34 W6 K2' 139.0(3) . 2 ?
O35 W6 K2' 54.4(3) . 2 ?
O78 W6 K2' 57.4(2) . 2 ?
O90 W6 K2' 117.2(2) . 2 ?
O77 W6 K2' 116.3(2) . 2 ?
O65 W6 K2' 48.7(2) . 2 ?
K3 W6 K2' 60.94(17) 2 2 ?
O6 W7 O5 102.1(3) . . ?
O6 W7 O74 96.8(3) . . ?
O5 W7 O74 96.2(3) . . ?
O6 W7 O4 95.2(3) . . ?
O5 W7 O4 95.6(3) . . ?
O74 W7 O4 161.1(3) . . ?
O6 W7 O23 90.9(3) . . ?
O5 W7 O23 166.8(3) . . ?
O74 W7 O23 84.1(3) . . ?
O4 W7 O23 81.1(3) . . ?
O6 W7 O3 172.7(3) . . ?
O5 W7 O3 85.3(3) . . ?
O74 W7 O3 82.8(3) . . ?
O4 W7 O3 83.4(3) . . ?
O23 W7 O3 81.7(3) . . ?
O6 W7 K3 131.4(2) . . ?
O5 W7 K3 46.3(3) . . ?
O74 W7 K3 118.9(3) . . ?
O4 W7 K3 61.2(3) . . ?
O23 W7 K3 122.4(3) . . ?
O3 W7 K3 53.9(2) . . ?
O6 W7 K8 52.1(2) . 2_565 ?
O5 W7 K8 138.7(3) . 2_565 ?
O74 W7 K8 61.8(3) . 2_565 ?
O4 W7 K8 116.2(2) . 2_565 ?
O23 W7 K8 52.3(2) . 2_565 ?
O3 W7 K8 122.15(18) . 2_565 ?
K3 W7 K8 174.74(15) . 2_565 ?
O6 W7 K8 44.6(2) . . ?
O5 W7 K8 104.6(2) . . ?
O74 W7 K8 138.9(3) . . ?
O4 W7 K8 50.6(2) . . ?
O23 W7 K8 83.21(18) . . ?
O3 W7 K8 133.25(19) . . ?
K3 W7 K8 100.83(14) . . ?
K8 W7 K8 79.59(6) 2_565 . ?
O6 W7 K1 137.8(3) . . ?
O5 W7 K1 54.5(2) . . ?
O74 W7 K1 57.9(3) . . ?
O4 W7 K1 119.3(2) . . ?
O23 W7 K1 116.19(19) . . ?
O3 W7 K1 47.6(2) . . ?
K3 W7 K1 61.04(16) . . ?
K8 W7 K1 119.64(9) 2_565 . ?
K8 W7 K1 158.16(8) . . ?
O87 W8 O44 104.4(3) . . ?
O87 W8 O53 96.3(3) . . ?
O44 W8 O53 92.0(3) . . ?
O87 W8 O68 100.1(3) . . ?
O44 W8 O68 155.3(3) . . ?
O53 W8 O68 88.3(3) . . ?
O87 W8 O25 97.2(3) . . ?
O44 W8 O25 87.2(3) . . ?
O53 W8 O25 166.2(3) . . ?
O68 W8 O25 86.7(3) . . ?
O87 W8 O48 170.9(4) . . ?
O44 W8 O48 84.6(3) . . ?
O53 W8 O48 84.5(3) . . ?
O68 W8 O48 70.8(3) . . ?
O25 W8 O48 81.7(3) . . ?
O70 W9 O32 103.7(3) . . ?
O70 W9 O13 97.2(3) . . ?
O32 W9 O13 89.2(3) . . ?
O70 W9 O51 98.4(3) . . ?
O32 W9 O51 157.9(3) . . ?
O13 W9 O51 89.8(3) . . ?
O70 W9 O81 95.2(3) . . ?
O32 W9 O81 88.5(3) . . ?
O13 W9 O81 167.6(4) . . ?
O51 W9 O81 87.8(3) . . ?
O70 W9 O86 170.7(3) . . ?
O32 W9 O86 85.2(3) . . ?
O13 W9 O86 85.8(3) . . ?
O51 W9 O86 72.7(3) . . ?
O81 W9 O86 81.9(3) . . ?
O70 W9 K4 47.8(2) . . ?
O32 W9 K4 88.4(2) . . ?
O13 W9 K4 51.5(2) . . ?
O51 W9 K4 108.1(2) . . ?
O81 W9 K4 140.6(2) . . ?
O86 W9 K4 136.86(19) . . ?
O70 W9 K9 73.7(3) . . ?
O32 W9 K9 44.2(3) . . ?
O13 W9 K9 124.4(3) . . ?
O51 W9 K9 145.3(3) . . ?
O81 W9 K9 60.2(3) . . ?
O86 W9 K9 111.9(2) . . ?
K4 W9 K9 91.72(19) . . ?
O70 W9 K12 126.1(2) . . ?
O32 W9 K12 55.1(3) . . ?
O13 W9 K12 127.0(2) . . ?
O51 W9 K12 109.5(2) . . ?
O81 W9 K12 43.4(2) . . ?
O86 W9 K12 56.74(18) . . ?
K4 W9 K12 142.43(9) . . ?
K9 W9 K12 57.0(2) . . ?
O37 W10 O23 105.6(4) . . ?
O37 W10 O61 96.5(3) . . ?
O23 W10 O61 89.2(3) . . ?
O37 W10 O46 98.0(4) . . ?
O23 W10 O46 156.4(3) . . ?
O61 W10 O46 89.2(3) . . ?
O37 W10 O29 95.9(3) . . ?
O23 W10 O29 89.2(3) . . ?
O61 W10 O29 167.5(3) . . ?
O46 W10 O29 87.3(3) . . ?
O37 W10 O2 169.7(3) . . ?
O23 W10 O2 84.7(3) . . ?
O61 W10 O2 83.1(3) . . ?
O46 W10 O2 71.7(3) . . ?
O29 W10 O2 84.5(3) . . ?
O37 W10 K8 74.0(3) . 2_565 ?
O23 W10 K8 38.9(3) . 2_565 ?
O61 W10 K8 114.8(2) . 2_565 ?
O46 W10 K8 155.2(2) . 2_565 ?
O29 W10 K8 70.6(2) . 2_565 ?
O2 W10 K8 115.6(2) . 2_565 ?
O66 W11 O25 98.0(3) . . ?
O66 W11 O36 104.6(3) . . ?
O25 W11 O36 88.7(3) . . ?
O66 W11 O51 99.7(3) . . ?
O25 W11 O51 88.4(3) . . ?
O36 W11 O51 155.6(3) . . ?
O66 W11 O55 96.1(3) . . ?
O25 W11 O55 165.8(3) . . ?
O36 W11 O55 89.9(3) . . ?
O51 W11 O55 87.0(3) . . ?
O66 W11 O86 171.5(3) . . ?
O25 W11 O86 83.3(3) . . ?
O36 W11 O86 83.8(3) . . ?
O51 W11 O86 71.9(3) . . ?
O55 W11 O86 82.5(3) . . ?
O66 W11 K11 127.9(3) . . ?
O25 W11 K11 126.2(2) . . ?
O36 W11 K11 56.7(2) . . ?
O51 W11 K11 107.0(2) . . ?
O55 W11 K11 43.4(2) . . ?
O86 W11 K11 55.8(2) . . ?
O33 W12 O41 102.2(3) . . ?
O33 W12 O21 98.3(3) . . ?
O41 W12 O21 88.8(3) . . ?
O33 W12 O55 96.6(3) . . ?
O41 W12 O55 90.1(4) . . ?
O21 W12 O55 164.9(3) . . ?
O33 W12 O16 100.8(3) . . ?
O41 W12 O16 157.0(3) . . ?
O21 W12 O16 88.6(3) . . ?
O55 W12 O16 86.5(3) . . ?
O33 W12 O31 172.8(3) . . ?
O41 W12 O31 85.0(3) . . ?
O21 W12 O31 82.1(3) . . ?
O55 W12 O31 82.7(3) . . ?
O16 W12 O31 72.0(3) . . ?
O33 W12 K7 52.7(3) . . ?
O41 W12 K7 49.6(2) . . ?
O21 W12 K7 92.1(2) . . ?
O55 W12 K7 98.7(3) . . ?
O16 W12 K7 153.36(19) . . ?
O31 W12 K7 134.4(2) . . ?
O33 W12 K11 127.5(3) . . ?
O41 W12 K11 57.5(3) . . ?
O21 W12 K11 125.6(2) . . ?
O55 W12 K11 43.3(2) . . ?
O16 W12 K11 106.7(2) . . ?
O31 W12 K11 56.1(2) . . ?
K7 W12 K11 94.44(13) . . ?
O69 W13 O82 100.1(4) . . ?
O69 W13 O9 98.2(3) . . ?
O82 W13 O9 96.9(3) . . ?
O69 W13 O41 93.0(3) . . ?
O82 W13 O41 93.9(3) . . ?
O9 W13 O41 162.8(3) . . ?
O69 W13 O45 164.5(4) . . ?
O82 W13 O45 94.1(3) . . ?
O9 W13 O45 86.0(3) . . ?
O41 W13 O45 79.9(3) . . ?
O69 W13 O30 84.2(3) . . ?
O82 W13 O30 174.6(3) . . ?
O9 W13 O30 85.6(3) . . ?
O41 W13 O30 82.6(3) . . ?
O45 W13 O30 81.2(3) . . ?
O69 W13 K7 100.1(2) . . ?
O82 W13 K7 42.3(3) . . ?
O9 W13 K7 137.6(2) . . ?
O41 W13 K7 51.6(2) . . ?
O45 W13 K7 86.34(19) . . ?
O30 W13 K7 134.0(2) . . ?
O69 W13 K1' 56.2(2) . . ?
O82 W13 K1' 139.5(3) . . ?
O9 W13 K1' 60.2(2) . . ?
O41 W13 K1' 117.5(2) . . ?
O45 W13 K1' 115.0(2) . . ?
O30 W13 K1' 45.8(2) . . ?
K7 W13 K1' 155.50(15) . . ?
O69 W13 K11 43.4(3) . . ?
O82 W13 K11 125.0(3) . . ?
O9 W13 K11 122.9(2) . . ?
O41 W13 K11 59.2(2) . . ?
O45 W13 K11 122.3(2) . . ?
O30 W13 K11 56.4(2) . . ?
K7 W13 K11 96.12(12) . . ?
K1' W13 K11 62.87(13) . . ?
O50 W14 O26 103.0(3) . . ?
O50 W14 O29 99.5(4) . . ?
O26 W14 O29 93.8(3) . . ?
O50 W14 O24 99.3(3) . . ?
O26 W14 O24 156.5(3) . . ?
O29 W14 O24 89.5(3) . . ?
O50 W14 O18 92.5(3) . . ?
O26 W14 O18 85.1(3) . . ?
O29 W14 O18 167.9(3) . . ?
O24 W14 O18 86.8(3) . . ?
O50 W14 O89 168.8(3) . . ?
O26 W14 O89 85.1(3) . . ?
O29 W14 O89 87.6(3) . . ?
O24 W14 O89 71.9(3) . . ?
O18 W14 O89 80.3(3) . . ?
O50 W14 K10 43.4(3) . . ?
O26 W14 K10 90.1(3) . . ?
O29 W14 K10 142.4(3) . . ?
O24 W14 K10 101.3(3) . . ?
O18 W14 K10 49.8(3) . . ?
O89 W14 K10 130.1(2) . . ?
O50 W14 K8 74.6(2) . 2_565 ?
O26 W14 K8 41.3(2) . 2_565 ?
O29 W14 K8 69.9(2) . 2_565 ?
O24 W14 K8 156.8(2) . 2_565 ?
O18 W14 K8 115.5(2) . 2_565 ?
O89 W14 K8 116.27(16) . 2_565 ?
K10 W14 K8 89.55(15) . 2_565 ?
O60 W15 O18 99.3(4) . . ?
O60 W15 O22 102.3(3) . . ?
O18 W15 O22 89.6(3) . . ?
O60 W15 O16 100.2(3) . . ?
O18 W15 O16 91.9(3) . . ?
O22 W15 O16 156.9(3) . . ?
O60 W15 O81 94.5(4) . . ?
O18 W15 O81 166.2(4) . . ?
O22 W15 O81 87.2(3) . . ?
O16 W15 O81 85.9(3) . . ?
O60 W15 O31 172.2(3) . . ?
O18 W15 O31 85.2(3) . . ?
O22 W15 O31 84.0(3) . . ?
O16 W15 O31 73.2(3) . . ?
O81 W15 O31 81.1(3) . . ?
O60 W15 K10 48.6(3) . . ?
O18 W15 K10 51.2(3) . . ?
O22 W15 K10 93.7(3) . . ?
O16 W15 K10 105.2(3) . . ?
O81 W15 K10 142.4(3) . . ?
O31 W15 K10 136.5(3) . . ?
O60 W15 K9 71.8(3) . . ?
O18 W15 K9 124.9(3) . . ?
O22 W15 K9 44.0(3) . . ?
O16 W15 K9 142.9(3) . . ?
O81 W15 K9 59.6(3) . . ?
O31 W15 K9 110.8(3) . . ?
K10 W15 K9 96.1(3) . . ?
O60 W15 K12 123.4(3) . . ?
O18 W15 K12 127.2(2) . . ?
O22 W15 K12 54.7(2) . . ?
O16 W15 K12 107.6(2) . . ?
O81 W15 K12 41.8(2) . . ?
O31 W15 K12 56.6(2) . . ?
K10 W15 K12 147.22(17) . . ?
K9 W15 K12 56.2(2) . . ?
O58 W16 O49 103.8(3) . . ?
O58 W16 O11 98.0(4) . . ?
O49 W16 O11 89.6(3) . . ?
O58 W16 O38 98.5(3) . . ?
O49 W16 O38 157.6(4) . . ?
O11 W16 O38 88.9(3) . . ?
O58 W16 O40 94.3(4) . . ?
O49 W16 O40 88.9(3) . . ?
O11 W16 O40 167.6(3) . . ?
O38 W16 O40 87.8(3) . . ?
O58 W16 O14 171.0(3) . . ?
O49 W16 O14 84.9(3) . . ?
O11 W16 O14 84.2(3) . . ?
O38 W16 O14 72.8(3) . . ?
O40 W16 O14 83.4(3) . . ?
O8 W17 O83 101.0(4) . . ?
O8 W17 O9 96.8(3) . . ?
O83 W17 O9 96.4(3) . . ?
O8 W17 O20 95.0(3) . . ?
O83 W17 O20 93.6(3) . . ?
O9 W17 O20 162.7(3) . . ?
O8 W17 O10 90.5(3) . . ?
O83 W17 O10 168.2(3) . . ?
O9 W17 O10 84.6(3) . . ?
O20 W17 O10 82.7(3) . . ?
O8 W17 O1 172.1(3) . . ?
O83 W17 O1 86.2(3) . . ?
O9 W17 O1 85.4(3) . . ?
O20 W17 O1 81.3(3) . . ?
O10 W17 O1 82.1(3) . . ?
O8 W17 K3' 130.7(3) . . ?
O83 W17 K3' 49.3(2) . . ?
O9 W17 K3' 121.5(2) . . ?
O20 W17 K3' 57.1(2) . . ?
O10 W17 K3' 120.53(18) . . ?
O1 W17 K3' 52.59(19) . . ?
O8 W17 K1' 140.9(3) . . ?
O83 W17 K1' 57.2(3) . . ?
O9 W17 K1' 59.0(2) . . ?
O20 W17 K1' 116.6(2) . . ?
O10 W17 K1' 114.6(2) . . ?
O1 W17 K1' 46.2(2) . . ?
K3' W17 K1' 62.43(11) . . ?
O56 W18 O90 102.1(4) . . ?
O56 W18 O19 97.5(3) . . ?
O90 W18 O19 89.1(3) . . ?
O56 W18 O71 101.3(4) . . ?
O90 W18 O71 156.3(3) . . ?
O19 W18 O71 91.8(3) . . ?
O56 W18 O52 97.1(3) . 2 ?
O90 W18 O52 87.7(3) . 2 ?
O19 W18 O52 165.4(3) . 2 ?
O71 W18 O52 85.5(3) . 2 ?
O56 W18 O76 173.5(3) . . ?
O90 W18 O76 84.1(3) . . ?
O19 W18 O76 84.6(3) . . ?
O71 W18 O76 72.4(3) . . ?
O52 W18 O76 80.9(3) 2 . ?
O56 W18 K3 129.3(3) . 2 ?
O90 W18 K3 53.6(2) . 2 ?
O19 W18 K3 122.1(3) . 2 ?
O71 W18 K3 107.1(2) . 2 ?
O52 W18 K3 46.1(3) 2 2 ?
O76 W18 K3 52.9(2) . 2 ?
O12 W19 O79 103.7(4) . . ?
O12 W19 O64 99.5(3) . . ?
O79 W19 O64 90.3(3) . . ?
O12 W19 O71 99.7(4) . . ?
O79 W19 O71 156.1(3) . . ?
O64 W19 O71 90.2(3) . . ?
O12 W19 O11 94.1(3) . . ?
O79 W19 O11 85.5(3) . . ?
O64 W19 O11 166.3(3) . . ?
O71 W19 O11 88.5(3) . . ?
O12 W19 O76 172.1(3) . . ?
O79 W19 O76 83.1(3) . . ?
O64 W19 O76 84.3(3) . . ?
O71 W19 O76 73.2(3) . . ?
O11 W19 O76 82.3(3) . . ?
O12 W19 K3' 132.8(2) . 2 ?
O79 W19 K3' 56.6(3) . 2 ?
O64 W19 K3' 45.6(2) . 2 ?
O71 W19 K3' 109.0(3) . 2 ?
O11 W19 K3' 122.6(2) . 2 ?
O76 W19 K3' 54.45(16) . 2 ?
O12 W19 K6 47.2(3) . 1_655 ?
O79 W19 K6 56.5(3) . 1_655 ?
O64 W19 K6 99.7(3) . 1_655 ?
O71 W19 K6 146.5(3) . 1_655 ?
O11 W19 K6 88.8(2) . 1_655 ?
O76 W19 K6 139.3(2) . 1_655 ?
K3' W19 K6 100.49(15) 2 1_655 ?
O67 W20 O28 104.1(3) . . ?
O67 W20 O40 97.3(4) . . ?
O28 W20 O40 92.6(3) . . ?
O67 W20 O68 99.6(3) . . ?
O28 W20 O68 155.6(4) . . ?
O40 W20 O68 89.9(3) . . ?
O67 W20 O13 94.9(4) . . ?
O28 W20 O13 85.8(3) . . ?
O40 W20 O13 167.8(3) . . ?
O68 W20 O13 86.6(3) . . ?
O67 W20 O48 170.9(3) . . ?
O28 W20 O48 84.3(3) . . ?
O40 W20 O48 85.6(3) . . ?
O68 W20 O48 71.7(3) . . ?
O13 W20 O48 82.1(3) . . ?
O67 W20 K4 47.9(3) . . ?
O28 W20 K4 86.4(3) . . ?
O40 W20 K4 143.1(3) . . ?
O68 W20 K4 105.7(2) . . ?
O13 W20 K4 49.0(2) . . ?
O48 W20 K4 130.77(19) . . ?
O7 W21 O10 102.9(4) . . ?
O7 W21 O46 99.0(4) . . ?
O10 W21 O46 157.7(3) . . ?
O7 W21 O54 96.7(3) . . ?
O10 W21 O54 91.2(3) . . ?
O46 W21 O54 90.3(3) . . ?
O7 W21 O15 95.9(3) . . ?
O10 W21 O15 86.8(3) . . ?
O46 W21 O15 86.9(3) . . ?
O54 W21 O15 167.4(3) . . ?
O7 W21 O2 170.9(3) . . ?
O10 W21 O2 85.7(3) . . ?
O46 W21 O2 72.3(3) . . ?
O54 W21 O2 86.0(3) . . ?
O15 W21 O2 81.4(3) . . ?
O88 W22 O77 103.5(3) . . ?
O88 W22 O53 96.8(3) . . ?
O77 W22 O53 92.5(4) . . ?
O88 W22 O38 97.9(3) . . ?
O77 W22 O38 158.2(3) . . ?
O53 W22 O38 89.3(3) . . ?
O88 W22 O19 95.3(3) . . ?
O77 W22 O19 87.1(3) . . ?
O53 W22 O19 167.6(3) . . ?
O38 W22 O19 86.6(3) . . ?
O88 W22 O14 170.0(3) . . ?
O77 W22 O14 86.2(3) . . ?
O53 W22 O14 85.3(3) . . ?
O38 W22 O14 72.3(3) . . ?
O19 W22 O14 82.4(3) . . ?
O39 W23 O80 101.7(4) . . ?
O39 W23 O78 98.5(4) . . ?
O80 W23 O78 97.9(4) . . ?
O39 W23 O36 93.2(4) . . ?
O80 W23 O36 92.9(4) . . ?
O78 W23 O36 162.1(4) . . ?
O39 W23 O44 93.3(4) . . ?
O80 W23 O44 163.8(3) . . ?
O78 W23 O44 85.6(3) . . ?
O36 W23 O44 80.3(3) . . ?
O39 W23 O59 173.0(4) . . ?
O80 W23 O59 83.8(3) . . ?
O78 W23 O59 84.8(3) . . ?
O36 W23 O59 82.2(3) . . ?
O44 W23 O59 80.8(3) . . ?
O39 W23 K2' 138.2(3) . 2 ?
O80 W23 K2' 53.6(3) . 2 ?
O78 W23 K2' 59.3(2) . 2 ?
O36 W23 K2' 118.3(2) . 2 ?
O44 W23 K2' 117.1(2) . 2 ?
O59 W23 K2' 48.6(2) . 2 ?
O39 W23 K11 124.3(3) . . ?
O80 W23 K11 43.4(3) . . ?
O78 W23 K11 123.3(2) . . ?
O36 W23 K11 58.0(2) . . ?
O44 W23 K11 122.2(2) . . ?
O59 W23 K11 57.3(2) . . ?
K2' W23 K11 63.98(13) 2 . ?
O62 W24 O15 99.7(4) . . ?
O62 W24 O20 103.0(4) . . ?
O15 W24 O20 88.9(3) . . ?
O62 W24 O84 100.1(3) . . ?
O15 W24 O84 91.3(3) . . ?
O20 W24 O84 156.5(3) . . ?
O62 W24 O64 95.5(4) . 2 ?
O15 W24 O64 164.8(3) . 2 ?
O20 W24 O64 86.9(3) . 2 ?
O84 W24 O64 86.8(3) . 2 ?
O62 W24 O42 172.0(3) . . ?
O15 W24 O42 84.7(3) . . ?
O20 W24 O42 83.6(3) . . ?
O84 W24 O42 73.0(3) . . ?
O64 W24 O42 80.3(3) 2 . ?
O62 W24 K3' 128.8(3) . . ?
O15 W24 K3' 121.9(2) . . ?
O20 W24 K3' 54.4(2) . . ?
O84 W24 K3' 106.8(2) . . ?
O64 W24 K3' 45.1(2) 2 . ?
O42 W24 K3' 51.8(2) . . ?
O17 Co1 O105 177.0(3) . . ?
O17 Co1 O83 91.9(3) . 2 ?
O105 Co1 O83 90.8(3) . 2 ?
O17 Co1 O103 89.4(3) . . ?
O105 Co1 O103 91.9(3) . . ?
O83 Co1 O103 90.8(3) 2 . ?
O17 Co1 O104 91.3(3) . . ?
O105 Co1 O104 87.3(3) . . ?
O83 Co1 O104 91.7(3) 2 . ?
O103 Co1 O104 177.3(3) . . ?
O17 Co1 O101 86.9(3) . . ?
O105 Co1 O101 90.4(3) . . ?
O83 Co1 O101 176.2(4) 2 . ?
O103 Co1 O101 92.8(4) . . ?
O104 Co1 O101 84.7(4) . . ?
O17 Co1 K3' 47.3(2) . 2 ?
O105 Co1 K3' 134.6(2) . 2 ?
O83 Co1 K3' 49.34(18) 2 2 ?
O103 Co1 K3' 107.0(2) . 2 ?
O104 Co1 K3' 75.3(2) . 2 ?
O101 Co1 K3' 128.1(2) . 2 ?
O17 Co1 K2 53.2(2) . 2 ?
O105 Co1 K2 124.8(2) . 2 ?
O83 Co1 K2 103.2(2) 2 2 ?
O103 Co1 K2 139.8(2) . 2 ?
O104 Co1 K2 40.1(2) . 2 ?
O101 Co1 K2 73.2(3) . 2 ?
K3' Co1 K2 60.61(13) 2 2 ?
O17 Co1 K1' 100.9(2) . 2 ?
O105 Co1 K1' 79.6(2) . 2 ?
O83 Co1 K1' 54.0(3) 2 2 ?
O103 Co1 K1' 143.2(3) . 2 ?
O104 Co1 K1' 39.0(3) . 2 ?
O101 Co1 K1' 122.7(3) . 2 ?
K3' Co1 K1' 60.37(12) 2 2 ?
K2 Co1 K1' 67.86(14) 2 2 ?
O35 Co2 O5 89.9(3) . 2 ?
O35 Co2 O108 177.6(3) . . ?
O5 Co2 O108 91.3(4) 2 . ?
O35 Co2 O109 93.0(4) . . ?
O5 Co2 O109 175.5(4) 2 . ?
O108 Co2 O109 86.0(5) . . ?
O35 Co2 O106 88.8(3) . . ?
O5 Co2 O106 90.8(3) 2 . ?
O108 Co2 O106 89.0(4) . . ?
O109 Co2 O106 92.7(4) . . ?
O35 Co2 O102 91.1(3) . . ?
O5 Co2 O102 89.9(3) 2 . ?
O108 Co2 O102 91.1(4) . . ?
O109 Co2 O102 86.6(4) . . ?
O106 Co2 O102 179.3(4) . . ?
O35 Co2 K3 48.1(2) . 2 ?
O5 Co2 K3 45.2(3) 2 2 ?
O108 Co2 K3 133.7(3) . 2 ?
O109 Co2 K3 136.2(4) . 2 ?
O106 Co2 K3 103.8(3) . 2 ?
O102 Co2 K3 76.6(3) . 2 ?
O35 Co2 K1 99.0(2) . 2 ?
O5 Co2 K1 49.4(2) 2 2 ?
O108 Co2 K1 83.4(3) . 2 ?
O109 Co2 K1 126.6(3) . 2 ?
O106 Co2 K1 138.9(2) . 2 ?
O102 Co2 K1 41.7(2) . 2 ?
K3 Co2 K1 57.73(14) 2 2 ?
O35 Co2 K2' 51.2(2) . 2 ?
O5 Co2 K2' 97.6(2) 2 2 ?
O108 Co2 K2' 130.7(3) . 2 ?
O109 Co2 K2' 81.6(4) . 2 ?
O106 Co2 K2' 138.9(3) . 2 ?
O102 Co2 K2' 40.9(3) . 2 ?
K3 Co2 K2' 59.24(18) 2 2 ?
K1 Co2 K2' 67.32(11) 2 2 ?
O144 Co3 O145 175.4(4) . . ?
O144 Co3 O70 92.1(3) . . ?
O145 Co3 O70 92.3(3) . . ?
O144 Co3 O67 93.0(3) . 2_554 ?
O145 Co3 O67 88.2(3) . 2_554 ?
O70 Co3 O67 93.2(3) . 2_554 ?
O144 Co3 O107 86.7(4) . . ?
O145 Co3 O107 88.8(4) . . ?
O70 Co3 O107 174.7(4) . . ?
O67 Co3 O107 92.0(4) 2_554 . ?
O144 Co3 O60 88.9(3) . . ?
O145 Co3 O60 90.0(3) . . ?
O70 Co3 O60 84.9(3) . . ?
O67 Co3 O60 177.4(3) 2_554 . ?
O107 Co3 O60 89.9(4) . . ?
O144 Co3 K4 96.8(3) . . ?
O145 Co3 K4 87.3(3) . . ?
O70 Co3 K4 45.2(2) . . ?
O67 Co3 K4 48.2(2) 2_554 . ?
O107 Co3 K4 140.1(3) . . ?
O60 Co3 K4 129.7(2) . . ?
O144 Co3 K10 85.6(3) . . ?
O145 Co3 K10 90.4(3) . . ?
O70 Co3 K10 129.8(3) . . ?
O67 Co3 K10 137.0(3) 2_554 . ?
O107 Co3 K10 45.0(3) . . ?
O60 Co3 K10 44.9(3) . . ?
K4 Co3 K10 174.26(19) . . ?
O111 Co4 O141 83.6(9) . . ?
O111 Co4 O110 95.4(7) . . ?
O141 Co4 O110 177.4(6) . . ?
O111 Co4 O142 85.2(7) . . ?
O141 Co4 O142 86.5(8) . . ?
O110 Co4 O142 91.0(6) . . ?
O111 Co4 O112 174.0(7) . . ?
O141 Co4 O112 92.8(8) . . ?
O110 Co4 O112 88.0(5) . . ?
O142 Co4 O112 89.7(7) . . ?
O111 Co4 O88 90.7(5) . . ?
O141 Co4 O88 94.5(6) . . ?
O110 Co4 O88 87.9(3) . . ?
O142 Co4 O88 175.6(6) . . ?
O112 Co4 O88 94.5(4) . . ?
K11 Co5 K12 95.6(3) . . ?
K11 Co5 O81 176.0(3) . . ?
K12 Co5 O81 88.3(3) . . ?
K11 Co5 O55 88.5(3) . . ?
K12 Co5 O55 175.5(4) . . ?
O81 Co5 O55 87.5(3) . . ?
K11 Co5 O31 101.3(4) . . ?
K12 Co5 O31 102.4(3) . . ?
O81 Co5 O31 78.5(3) . . ?
O55 Co5 O31 78.3(3) . . ?
K11 Co5 O86 100.5(3) . . ?
K12 Co5 O86 99.4(3) . . ?
O81 Co5 O86 78.1(3) . . ?
O55 Co5 O86 78.2(3) . . ?
O31 Co5 O86 147.3(3) . . ?
O80 Co6 O69 157.5(9) . . ?
O80 Co6 O114 94.2(9) . . ?
O69 Co6 O114 97.4(9) . . ?
O80 Co6 K11 87.4(7) . . ?
O69 Co6 K11 85.0(7) . . ?
O114 Co6 K11 168.5(9) . . ?
O80 Co6 K2' 51.3(5) . 2 ?
O69 Co6 K2' 145.8(6) . 2 ?
O114 Co6 K2' 94.3(8) . 2 ?
K11 Co6 K2' 77.8(5) . 2 ?
O80 Co6 K1' 143.9(7) . . ?
O69 Co6 K1' 52.6(4) . . ?
O114 Co6 K1' 98.6(7) . . ?
K11 Co6 K1' 73.9(4) . . ?
K2' Co6 K1' 94.0(3) 2 . ?
O72 P1 O65 112.6(4) . . ?
O72 P1 O76 107.4(4) . . ?
O65 P1 O76 109.5(5) . . ?
O72 P1 O14 110.1(4) . . ?
O65 P1 O14 111.7(4) . . ?
O76 P1 O14 105.2(4) . . ?
O72 P1 K3 95.7(3) . 2 ?
O65 P1 K3 57.6(3) . 2 ?
O76 P1 K3 63.0(3) . 2 ?
O14 P1 K3 154.1(3) . 2 ?
O72 P1 K3' 58.4(3) . 2 ?
O65 P1 K3' 97.6(3) . 2 ?
O76 P1 K3' 59.8(2) . 2 ?
O14 P1 K3' 150.5(3) . 2 ?
K3 P1 K3' 45.74(16) 2 2 ?
O1 P2 O2 112.2(4) . . ?
O1 P2 O3 112.1(4) . . ?
O2 P2 O3 111.2(4) . . ?
O1 P2 O42 105.9(4) . . ?
O2 P2 O42 106.7(4) . . ?
O3 P2 O42 108.4(4) . . ?
O1 P2 K3' 57.2(3) . . ?
O2 P2 K3' 152.6(3) . . ?
O3 P2 K3' 95.9(3) . . ?
O42 P2 K3' 59.3(3) . . ?
O1 P2 K3 95.4(3) . . ?
O2 P2 K3 152.4(3) . . ?
O3 P2 K3 55.8(3) . . ?
O42 P2 K3 62.4(3) . . ?
K3' P2 K3 46.20(18) . . ?
O92 P3 O30 109.7(4) . . ?
O92 P3 O89 110.4(4) . . ?
O30 P3 O89 112.6(5) . . ?
O92 P3 O31 109.0(4) . . ?
O30 P3 O31 108.8(4) . . ?
O89 P3 O31 106.2(4) . . ?
O92 P3 K11 96.0(3) . . ?
O30 P3 K11 58.5(3) . . ?
O89 P3 K11 153.3(3) . . ?
O31 P3 K11 60.0(3) . . ?
O92 P3 K12 58.8(3) . . ?
O30 P3 K12 95.1(3) . . ?
O89 P3 K12 152.2(4) . . ?
O31 P3 K12 60.4(3) . . ?
K11 P3 K12 44.37(13) . . ?
O27 P4 O59 110.8(4) . . ?
O27 P4 O48 110.3(4) . . ?
O59 P4 O48 111.3(4) . . ?
O27 P4 O86 110.3(4) . . ?
O59 P4 O86 106.9(5) . . ?
O48 P4 O86 107.2(4) . . ?
O27 P4 K12 59.5(3) . . ?
O59 P4 K12 95.6(3) . . ?
O48 P4 K12 152.9(4) . . ?
O86 P4 K12 60.3(3) . . ?
O27 P4 K11 97.0(3) . . ?
O59 P4 K11 58.8(3) . . ?
O48 P4 K11 152.6(3) . . ?
O86 P4 K11 58.4(3) . . ?
K12 P4 K11 44.41(13) . . ?
O102 K1 O3 111.6(2) 2 . ?
O102 K1 O92 148.3(3) 2 . ?
O3 K1 O92 69.6(2) . . ?
O102 K1 K1' 127.6(3) 2 . ?
O3 K1 K1' 85.2(3) . . ?
O92 K1 K1' 83.9(2) . . ?
O102 K1 O5 60.6(2) 2 . ?
O3 K1 O5 54.4(2) . . ?
O92 K1 O5 103.3(3) . . ?
K1' K1 O5 130.9(3) . . ?
O102 K1 O43 97.7(3) 2 . ?
O3 K1 O43 103.0(3) . . ?
O92 K1 O43 53.2(2) . . ?
K1' K1 O43 127.6(2) . . ?
O5 K1 O43 91.4(2) . . ?
O102 K1 O74 100.1(3) 2 . ?
O3 K1 O74 53.6(2) . . ?
O92 K1 O74 53.7(2) . . ?
K1' K1 O74 127.1(3) . . ?
O5 K1 O74 51.8(2) . . ?
O43 K1 O74 52.0(2) . . ?
O102 K1 K3 70.2(3) 2 . ?
O3 K1 K3 50.2(2) . . ?
O92 K1 K3 119.8(3) . . ?
K1' K1 K3 88.7(2) . . ?
O5 K1 K3 45.2(2) . . ?
O43 K1 K3 136.0(3) . . ?
O74 K1 K3 87.6(2) . . ?
O102 K1 W7 87.8(2) 2 . ?
O3 K1 W7 35.36(15) . . ?
O92 K1 W7 76.34(18) . . ?
K1' K1 W7 120.6(2) . . ?
O5 K1 W7 27.89(14) . . ?
O43 K1 W7 80.91(19) . . ?
O74 K1 W7 30.43(14) . . ?
K3 K1 W7 57.19(17) . . ?
O102 K1 W3 113.3(3) 2 . ?
O3 K1 W3 76.1(2) . . ?
O92 K1 W3 35.07(15) . . ?
K1' K1 W3 118.95(19) . . ?
O5 K1 W3 80.74(19) . . ?
O43 K1 W3 27.50(16) . . ?
O74 K1 W3 30.61(14) . . ?
K3 K1 W3 117.9(2) . . ?
W7 K1 W3 60.93(9) . . ?
O102 K1 Co2 30.67(18) 2 2 ?
O3 K1 Co2 84.48(16) . 2 ?
O92 K1 Co2 125.7(2) . 2 ?
K1' K1 Co2 142.0(2) . 2 ?
O5 K1 Co2 30.68(14) . 2 ?
O43 K1 Co2 90.43(17) . 2 ?
O74 K1 Co2 72.34(15) . 2 ?
K3 K1 Co2 57.17(15) . 2 ?
W7 K1 Co2 57.15(7) . 2 ?
W3 K1 Co2 93.73(11) . 2 ?
O104 K1' O30 148.7(3) 2 . ?
O104 K1' O1 106.0(3) 2 . ?
O30 K1' O1 71.1(3) . . ?
O104 K1' K1 122.5(3) 2 . ?
O30 K1' K1 88.8(3) . . ?
O1 K1' K1 88.5(3) . . ?
O104 K1' O153 80.0(7) 2 . ?
O30 K1' O153 97.2(7) . . ?
O1 K1' O153 166.2(6) . . ?
K1 K1' O153 98.9(7) . . ?
O104 K1' O69 99.9(3) 2 . ?
O30 K1' O69 52.1(2) . . ?
O1 K1' O69 100.4(3) . . ?
K1 K1' O69 132.5(3) . . ?
O153 K1' O69 66.0(6) . . ?
O104 K1' O83 59.7(3) 2 . ?
O30 K1' O83 100.5(3) . . ?
O1 K1' O83 51.6(2) . . ?
K1 K1' O83 131.3(3) . . ?
O153 K1' O83 126.6(7) . . ?
O69 K1' O83 86.8(3) . . ?
O104 K1' O9 99.3(3) 2 . ?
O30 K1' O9 53.4(2) . . ?
O1 K1' O9 52.2(2) . . ?
K1 K1' O9 130.4(3) . . ?
O153 K1' O9 115.0(6) . . ?
O69 K1' O9 50.0(2) . . ?
O83 K1' O9 48.7(2) . . ?
O104 K1' W13 114.4(3) 2 . ?
O30 K1' W13 34.28(16) . . ?
O1 K1' W13 74.68(19) . . ?
K1 K1' W13 123.1(3) . . ?
O153 K1' W13 91.5(6) . . ?
O69 K1' W13 26.93(17) . . ?
O83 K1' W13 76.96(18) . . ?
O9 K1' W13 29.77(13) . . ?
O104 K1' W17 86.3(3) 2 . ?
O30 K1' W17 75.0(2) . . ?
O1 K1' W17 33.14(16) . . ?
K1 K1' W17 121.6(3) . . ?
O153 K1' W17 138.1(6) . . ?
O69 K1' W17 77.8(2) . . ?
O83 K1' W17 26.84(15) . . ?
O9 K1' W17 29.16(13) . . ?
W13 K1' W17 58.74(10) . . ?
O104 K1' K3' 66.4(2) 2 . ?
O30 K1' K3' 118.6(3) . . ?
O1 K1' K3' 47.48(18) . . ?
K1 K1' K3' 88.48(19) . . ?
O153 K1' K3' 143.7(7) . . ?
O69 K1' K3' 131.2(3) . . ?
O83 K1' K3' 45.13(15) . . ?
O9 K1' K3' 84.7(2) . . ?
W13 K1' K3' 114.1(2) . . ?
W17 K1' K3' 55.56(12) . . ?
O104 K2 K2' 125.2(3) 2 . ?
O104 K2 O27 146.0(4) 2 2 ?
K2' K2 O27 88.8(3) . 2 ?
O104 K2 O72 107.7(3) 2 2 ?
K2' K2 O72 90.4(3) . 2 ?
O27 K2 O72 68.8(2) 2 2 ?
O104 K2 O47 96.6(3) 2 2 ?
K2' K2 O47 131.8(3) . 2 ?
O27 K2 O47 52.9(2) 2 2 ?
O72 K2 O47 99.3(3) 2 2 ?
O104 K2 O17 59.5(3) 2 2 ?
K2' K2 O17 133.9(3) . 2 ?
O27 K2 O17 99.1(3) 2 2 ?
O72 K2 O17 52.4(2) 2 2 ?
O47 K2 O17 85.5(3) 2 2 ?
O104 K2 O73 98.0(3) 2 2 ?
K2' K2 O73 131.3(2) . 2 ?
O27 K2 O73 52.1(2) 2 2 ?
O72 K2 O73 51.8(2) 2 2 ?
O47 K2 O73 49.2(2) 2 2 ?
O17 K2 O73 48.8(2) 2 2 ?
O104 K2 W1 112.3(3) 2 2 ?
K2' K2 W1 122.5(2) . 2 ?
O27 K2 W1 33.71(17) 2 2 ?
O72 K2 W1 73.6(2) 2 2 ?
O47 K2 W1 27.10(13) 2 2 ?
O17 K2 W1 76.7(2) 2 2 ?
O73 K2 W1 29.39(15) 2 2 ?
O104 K2 K3' 66.7(2) 2 . ?
K2' K2 K3' 92.2(2) . . ?
O27 K2 K3' 118.3(3) 2 . ?
O72 K2 K3' 49.5(2) 2 . ?
O47 K2 K3' 129.4(3) 2 . ?
O17 K2 K3' 44.31(18) 2 . ?
O73 K2 K3' 84.7(2) 2 . ?
W1 K2 K3' 113.8(2) 2 . ?
O104 K2 W2 85.7(3) 2 2 ?
K2' K2 W2 124.0(2) . 2 ?
O27 K2 W2 73.8(2) 2 2 ?
O72 K2 W2 33.63(17) 2 2 ?
O47 K2 W2 76.8(2) 2 2 ?
O17 K2 W2 26.66(12) 2 2 ?
O73 K2 W2 29.20(15) 2 2 ?
W1 K2 W2 58.42(11) 2 2 ?
K3' K2 W2 55.50(13) . 2 ?
O104 K2 Co1 30.2(2) 2 2 ?
K2' K2 Co1 142.9(3) . 2 ?
O27 K2 Co1 121.2(3) 2 2 ?
O72 K2 Co1 82.1(2) 2 2 ?
O47 K2 Co1 85.3(2) 2 2 ?
O17 K2 Co1 30.41(12) 2 2 ?
O73 K2 Co1 69.48(18) 2 2 ?
W1 K2 Co1 90.23(16) 2 2 ?
K3' K2 Co1 55.79(12) . 2 ?
W2 K2 Co1 55.88(11) 2 2 ?
O102 K2' K2 126.2(3) 2 . ?
O102 K2' O59 148.6(3) 2 2 ?
K2 K2' O59 85.1(3) . 2 ?
O102 K2' O153 82.7(7) 2 2 ?
K2 K2' O153 97.0(7) . 2 ?
O59 K2' O153 96.8(7) 2 2 ?
O102 K2' O65 109.0(3) 2 2 ?
K2 K2' O65 83.7(3) . 2 ?
O59 K2' O65 68.4(2) 2 2 ?
O153 K2' O65 165.1(7) 2 2 ?
O102 K2' O80 99.8(3) 2 2 ?
K2 K2' O80 129.6(3) . 2 ?
O59 K2' O80 52.7(2) 2 2 ?
O153 K2' O80 66.9(6) 2 2 ?
O65 K2' O80 101.2(2) 2 2 ?
O102 K2' O35 59.4(2) 2 2 ?
K2 K2' O35 128.5(3) . 2 ?
O59 K2' O35 101.4(2) 2 2 ?
O153 K2' O35 131.9(7) 2 2 ?
O65 K2' O35 53.7(2) 2 2 ?
O80 K2' O35 90.1(2) 2 2 ?
O102 K2' O78 99.2(3) 2 2 ?
K2 K2' O78 126.0(3) . 2 ?
O59 K2' O78 53.5(2) 2 2 ?
O153 K2' O78 118.5(6) 2 2 ?
O65 K2' O78 51.8(2) 2 2 ?
O80 K2' O78 52.1(2) 2 2 ?
O35 K2' O78 49.8(2) 2 2 ?
O102 K2' W23 113.9(2) 2 2 ?
K2 K2' W23 119.9(2) . 2 ?
O59 K2' W23 34.75(16) 2 2 ?
O153 K2' W23 92.6(6) 2 2 ?
O65 K2' W23 74.43(16) 2 2 ?
O80 K2' W23 27.40(16) 2 2 ?
O35 K2' W23 78.88(16) 2 2 ?
O78 K2' W23 30.71(16) 2 2 ?
O102 K2' K3 68.5(3) 2 . ?
K2 K2' K3 85.7(3) . . ?
O59 K2' K3 117.8(3) 2 . ?
O153 K2' K3 145.4(7) 2 . ?
O65 K2' K3 49.5(2) 2 . ?
O80 K2' K3 134.9(3) 2 . ?
O35 K2' K3 45.8(2) 2 . ?
O78 K2' K3 85.7(2) 2 . ?
W23 K2' K3 115.97(18) 2 . ?
O102 K2' W6 86.7(2) 2 2 ?
K2 K2' W6 118.1(2) . 2 ?
O59 K2' W6 74.62(18) 2 2 ?
O153 K2' W6 142.3(6) 2 2 ?
O65 K2' W6 34.49(15) 2 2 ?
O80 K2' W6 79.67(18) 2 2 ?
O35 K2' W6 27.74(14) 2 2 ?
O78 K2' W6 28.76(16) 2 2 ?
W23 K2' W6 59.33(7) 2 2 ?
K3 K2' W6 56.96(14) . 2 ?
O5 K3 K3' 144.2(4) . . ?
O5 K3 O35 63.8(3) . 2 ?
K3' K3 O35 145.0(4) . 2 ?
O5 K3 O52 104.8(4) . . ?
K3' K3 O52 89.2(3) . . ?
O35 K3 O52 104.0(3) 2 . ?
O5 K3 O3 57.7(3) . . ?
K3' K3 O3 88.3(3) . . ?
O35 K3 O3 121.2(4) 2 . ?
O52 K3 O3 96.8(4) . . ?
O5 K3 O65 121.2(4) . 2 ?
K3' K3 O65 89.6(3) . 2 ?
O35 K3 O65 57.7(3) 2 2 ?
O52 K3 O65 94.4(3) . 2 ?
O3 K3 O65 168.5(4) . 2 ?
O5 K3 O42 99.4(4) . . ?
K3' K3 O42 60.9(3) . . ?
O35 K3 O42 152.0(4) 2 . ?
O52 K3 O42 56.7(2) . . ?
O3 K3 O42 51.0(2) . . ?
O65 K3 O42 136.1(4) 2 . ?
O5 K3 O76 151.6(3) . 2 ?
K3' K3 O76 62.3(3) . 2 ?
O35 K3 O76 98.5(3) 2 2 ?
O52 K3 O76 55.7(3) . 2 ?
O3 K3 O76 137.3(4) . 2 ?
O65 K3 O76 49.7(3) 2 2 ?
O42 K3 O76 86.7(3) . 2 ?
O5 K3 O4 55.9(3) . . ?
K3' K3 O4 115.5(4) . . ?
O35 K3 O4 98.0(3) 2 . ?
O52 K3 O4 53.4(3) . . ?
O3 K3 O4 54.3(2) . . ?
O65 K3 O4 136.1(3) 2 . ?
O42 K3 O4 54.7(2) . . ?
O76 K3 O4 109.2(3) 2 . ?
O5 K3 O90 98.2(3) . 2 ?
K3' K3 O90 116.0(4) . 2 ?
O35 K3 O90 55.9(3) 2 2 ?
O52 K3 O90 52.3(2) . 2 ?
O3 K3 O90 137.1(4) . 2 ?
O65 K3 O90 53.2(2) 2 2 ?
O42 K3 O90 108.9(3) . 2 ?
O76 K3 O90 53.9(2) 2 2 ?
O4 K3 O90 83.0(3) . 2 ?
O5 K3 P2 83.0(3) . . ?
K3' K3 P2 66.0(2) . . ?
O35 K3 P2 146.9(4) 2 . ?
O52 K3 P2 82.5(3) . . ?
O3 K3 P2 26.47(17) . . ?
O65 K3 P2 155.3(4) 2 . ?
O42 K3 P2 27.75(15) . . ?
O76 K3 P2 111.3(3) 2 . ?
O4 K3 P2 59.4(2) . . ?
O90 K3 P2 133.8(3) 2 . ?
K3 K3' O64 96.7(3) . 2 ?
K3 K3' O17 138.2(3) . 2 ?
O64 K3' O17 106.5(3) 2 2 ?
K3 K3' O83 140.8(3) . . ?
O64 K3' O83 105.9(3) 2 . ?
O17 K3' O83 64.5(2) 2 . ?
K3 K3' O1 89.2(3) . . ?
O64 K3' O1 98.3(3) 2 . ?
O17 K3' O1 120.1(2) 2 . ?
O83 K3' O1 56.5(2) . . ?
K3 K3' O42 65.8(3) . . ?
O64 K3' O42 58.6(2) 2 . ?
O17 K3' O42 155.7(3) 2 . ?
O83 K3' O42 99.3(2) . . ?
O1 K3' O42 51.26(19) . . ?
K3 K3' O72 87.2(3) . 2 ?
O64 K3' O72 97.6(2) 2 2 ?
O17 K3' O72 56.2(2) 2 2 ?
O83 K3' O72 120.1(3) . 2 ?
O1 K3' O72 163.9(3) . 2 ?
O42 K3' O72 139.1(2) . 2 ?
K3 K3' O76 65.2(2) . 2 ?
O64 K3' O76 59.2(2) 2 2 ?
O17 K3' O76 97.6(2) 2 2 ?
O83 K3' O76 153.9(3) . 2 ?
O1 K3' O76 141.1(3) . 2 ?
O42 K3' O76 90.5(2) . 2 ?
O72 K3' O76 49.3(2) 2 2 ?
K3 K3' O20 121.9(3) . . ?
O64 K3' O20 55.2(2) 2 . ?
O17 K3' O20 99.8(2) 2 . ?
O83 K3' O20 55.2(2) . . ?
O1 K3' O20 54.0(2) . . ?
O42 K3' O20 56.1(2) . . ?
O72 K3' O20 139.7(3) 2 . ?
O76 K3' O20 114.3(2) 2 . ?
K3 K3' O79 119.7(2) . 2 ?
O64 K3' O79 54.6(2) 2 2 ?
O17 K3' O79 56.3(2) 2 2 ?
O83 K3' O79 99.5(2) . 2 ?
O1 K3' O79 140.1(3) . 2 ?
O42 K3' O79 113.2(2) . 2 ?
O72 K3' O79 53.6(2) 2 2 ?
O76 K3' O79 54.5(2) 2 2 ?
O20 K3' O79 86.4(2) . 2 ?
K3 K3' P2 67.8(2) . . ?
O64 K3' P2 84.9(2) 2 . ?
O17 K3' P2 146.75(18) 2 . ?
O83 K3' P2 82.5(2) . . ?
O1 K3' P2 26.75(14) . . ?
O42 K3' P2 28.14(14) . . ?
O72 K3' P2 155.0(2) 2 . ?
O76 K3' P2 114.7(2) 2 . ?
O20 K3' P2 60.68(18) . . ?
O79 K3' P2 138.7(2) 2 . ?
O117 K4 O117 180.0(7) 2_554 . ?
O117 K4 O70 94.1(5) 2_554 2_554 ?
O117 K4 O70 85.9(5) . 2_554 ?
O117 K4 O70 85.9(5) 2_554 . ?
O117 K4 O70 94.1(5) . . ?
O70 K4 O70 180.0(2) 2_554 . ?
O117 K4 O13 82.9(5) 2_554 2_554 ?
O117 K4 O13 97.1(5) . 2_554 ?
O70 K4 O13 57.6(2) 2_554 2_554 ?
O70 K4 O13 122.4(2) . 2_554 ?
O117 K4 O13 97.1(5) 2_554 . ?
O117 K4 O13 82.9(5) . . ?
O70 K4 O13 122.4(2) 2_554 . ?
O70 K4 O13 57.6(2) . . ?
O13 K4 O13 180.000(1) 2_554 . ?
O117 K4 O67 84.3(5) 2_554 2_554 ?
O117 K4 O67 95.7(5) . 2_554 ?
O70 K4 O67 115.2(2) 2_554 2_554 ?
O70 K4 O67 64.8(2) . 2_554 ?
O13 K4 O67 58.0(2) 2_554 2_554 ?
O13 K4 O67 122.0(2) . 2_554 ?
O117 K4 O67 95.7(5) 2_554 . ?
O117 K4 O67 84.3(5) . . ?
O70 K4 O67 64.8(2) 2_554 . ?
O70 K4 O67 115.2(2) . . ?
O13 K4 O67 122.0(2) 2_554 . ?
O13 K4 O67 58.0(2) . . ?
O67 K4 O67 180.000(1) 2_554 . ?
O117 K4 W9 94.1(5) 2_554 2_554 ?
O117 K4 W9 85.9(5) . 2_554 ?
O70 K4 W9 27.75(16) 2_554 2_554 ?
O70 K4 W9 152.25(16) . 2_554 ?
O13 K4 W9 30.88(14) 2_554 2_554 ?
O13 K4 W9 149.12(14) . 2_554 ?
O67 K4 W9 87.60(17) 2_554 2_554 ?
O67 K4 W9 92.40(17) . 2_554 ?
O117 K4 W9 85.9(5) 2_554 . ?
O117 K4 W9 94.1(5) . . ?
O70 K4 W9 152.25(16) 2_554 . ?
O70 K4 W9 27.75(16) . . ?
O13 K4 W9 149.12(14) 2_554 . ?
O13 K4 W9 30.88(14) . . ?
O67 K4 W9 92.40(17) 2_554 . ?
O67 K4 W9 87.60(17) . . ?
W9 K4 W9 180.0 2_554 . ?
O117 K4 W20 88.4(5) 2_554 2_554 ?
O117 K4 W20 91.6(5) . 2_554 ?
O70 K4 W20 88.50(16) 2_554 2_554 ?
O70 K4 W20 91.50(16) . 2_554 ?
O13 K4 W20 32.10(16) 2_554 2_554 ?
O13 K4 W20 147.90(16) . 2_554 ?
O67 K4 W20 26.86(17) 2_554 2_554 ?
O67 K4 W20 153.14(16) . 2_554 ?
W9 K4 W20 60.787(12) 2_554 2_554 ?
W9 K4 W20 119.214(12) . 2_554 ?
O117 K4 W20 91.6(5) 2_554 . ?
O117 K4 W20 88.4(5) . . ?
O70 K4 W20 91.50(16) 2_554 . ?
O70 K4 W20 88.50(16) . . ?
O13 K4 W20 147.90(16) 2_554 . ?
O13 K4 W20 32.10(16) . . ?
O67 K4 W20 153.14(17) 2_554 . ?
O67 K4 W20 26.86(17) . . ?
W9 K4 W20 119.213(12) 2_554 . ?
W9 K4 W20 60.786(12) . . ?
W20 K4 W20 180.0 2_554 . ?
O150 K6 O148 83.9(9) . . ?
O150 K6 O130 152.1(9) . . ?
O148 K6 O130 96.7(6) . . ?
O150 K6 O152 127.7(12) . . ?
O148 K6 O152 111.0(11) . . ?
O130 K6 O152 78.2(10) . . ?
O150 K6 O12 89.9(8) . 1_455 ?
O148 K6 O12 173.8(6) . 1_455 ?
O130 K6 O12 88.4(4) . 1_455 ?
O152 K6 O12 73.4(10) . 1_455 ?
O150 K6 O91 77.3(8) . 1_455 ?
O148 K6 O91 74.0(5) . 1_455 ?
O130 K6 O91 76.2(4) . 1_455 ?
O152 K6 O91 154.3(10) . 1_455 ?
O12 K6 O91 104.0(4) 1_455 1_455 ?
O150 K6 O79 89.5(9) . 1_455 ?
O148 K6 O79 124.5(6) . 1_455 ?
O130 K6 O79 67.1(3) . 1_455 ?
O152 K6 O79 116.1(11) . 1_455 ?
O12 K6 O79 54.5(3) 1_455 1_455 ?
O91 K6 O79 50.9(3) 1_455 1_455 ?
O150 K6 O39 84.8(9) . . ?
O148 K6 O39 67.4(5) . . ?
O130 K6 O39 121.3(4) . . ?
O152 K6 O39 59.3(11) . . ?
O12 K6 O39 112.8(4) 1_455 . ?
O91 K6 O39 138.8(4) 1_455 . ?
O79 K6 O39 166.3(4) 1_455 . ?
O150 K6 W19 89.1(8) . 1_455 ?
O148 K6 W19 153.1(6) . 1_455 ?
O130 K6 W19 77.7(3) . 1_455 ?
O152 K6 W19 93.8(10) . 1_455 ?
O12 K6 W19 25.37(19) 1_455 1_455 ?
O91 K6 W19 79.1(3) 1_455 1_455 ?
O79 K6 W19 29.18(16) 1_455 1_455 ?
O39 K6 W19 137.9(3) . 1_455 ?
O150 K6 W2 81.6(8) . 1_455 ?
O148 K6 W2 96.7(5) . 1_455 ?
O130 K6 W2 70.6(3) . 1_455 ?
O152 K6 W2 140.3(11) . 1_455 ?
O12 K6 W2 81.6(3) 1_455 1_455 ?
O91 K6 W2 22.90(17) 1_455 1_455 ?
O79 K6 W2 28.04(17) 1_455 1_455 ?
O39 K6 W2 160.2(4) . 1_455 ?
W19 K6 W2 56.44(14) 1_455 1_455 ?
O150 K6 K7 62.7(8) . . ?
O148 K6 K7 39.4(5) . . ?
O130 K6 K7 100.7(4) . . ?
O152 K6 K7 150.4(10) . . ?
O12 K6 K7 136.1(4) 1_455 . ?
O91 K6 K7 40.1(2) 1_455 . ?
O79 K6 K7 89.6(3) 1_455 . ?
O39 K6 K7 98.8(3) . . ?
W19 K6 K7 115.1(3) 1_455 . ?
W2 K6 K7 62.08(18) 1_455 . ?
O82 K7 O143 128.3(4) . . ?
O82 K7 O91 69.5(3) . 1_455 ?
O143 K7 O91 68.1(3) . 1_455 ?
O82 K7 O149 150.3(5) . . ?
O143 K7 O149 73.6(5) . . ?
O91 K7 O149 110.0(5) 1_455 . ?
O82 K7 O148 73.1(5) . . ?
O143 K7 O148 121.8(5) . . ?
O91 K7 O148 75.9(5) 1_455 . ?
O149 K7 O148 77.9(6) . . ?
O82 K7 O41 57.7(2) . . ?
O143 K7 O41 171.4(4) . . ?
O91 K7 O41 120.3(3) 1_455 . ?
O149 K7 O41 103.4(5) . . ?
O148 K7 O41 64.4(4) . . ?
O82 K7 O33 110.6(3) . . ?
O143 K7 O33 117.4(3) . . ?
O91 K7 O33 166.7(3) 1_455 . ?
O149 K7 O33 62.9(5) . . ?
O148 K7 O33 91.2(5) . . ?
O41 K7 O33 54.8(2) . . ?
O82 K7 O151 68.7(6) . . ?
O143 K7 O151 88.8(6) . . ?
O91 K7 O151 97.3(7) 1_455 . ?
O149 K7 O151 138.2(8) . . ?
O148 K7 O151 141.1(6) . . ?
O41 K7 O151 88.4(5) . . ?
O33 K7 O151 95.0(7) . . ?
O82 K7 W13 25.60(18) . . ?
O143 K7 W13 153.5(3) . . ?
O91 K7 W13 92.2(2) 1_455 . ?
O149 K7 W13 131.7(5) . . ?
O148 K7 W13 66.3(3) . . ?
O41 K7 W13 32.13(15) . . ?
O33 K7 W13 85.78(18) . . ?
O151 K7 W13 75.9(5) . . ?
O82 K7 W12 84.5(2) . . ?
O143 K7 W12 143.8(3) . . ?
O91 K7 W12 147.6(2) 1_455 . ?
O149 K7 W12 83.1(4) . . ?
O148 K7 W12 78.3(4) . . ?
O41 K7 W12 28.16(16) . . ?
O33 K7 W12 26.67(13) . . ?
O151 K7 W12 90.6(6) . . ?
W13 K7 W12 59.27(8) . . ?
O82 K7 K6 82.3(3) . . ?
O143 K7 K6 88.5(3) . . ?
O91 K7 K6 45.6(2) 1_455 . ?
O149 K7 K6 78.2(5) . . ?
O148 K7 K6 35.9(4) . . ?
O41 K7 K6 98.9(3) . . ?
O33 K7 K6 121.2(3) . . ?
O151 K7 K6 140.2(7) . . ?
W13 K7 K6 89.73(16) . . ?
W12 K7 K6 113.8(2) . . ?
O155 K8 O6 89.6(2) . . ?
O155 K8 O23 114.7(3) . 2_565 ?
O6 K8 O23 72.8(2) . 2_565 ?
O155 K8 O6 157.5(3) . 2_565 ?
O6 K8 O6 68.2(3) . 2_565 ?
O23 K8 O6 56.7(2) 2_565 2_565 ?
O155 K8 O4 75.3(2) . . ?
O6 K8 O4 56.9(2) . . ?
O23 K8 O4 129.0(2) 2_565 . ?
O6 K8 O4 94.4(2) 2_565 . ?
O155 K8 O57 85.4(3) . . ?
O6 K8 O57 112.4(2) . . ?
O23 K8 O57 159.6(2) 2_565 . ?
O6 K8 O57 105.8(2) 2_565 . ?
O4 K8 O57 56.7(2) . . ?
O155 K8 O26 89.7(2) . 2_565 ?
O6 K8 O26 133.9(2) . 2_565 ?
O23 K8 O26 65.8(2) 2_565 2_565 ?
O6 K8 O26 103.0(2) 2_565 2_565 ?
O4 K8 O26 162.2(2) . 2_565 ?
O57 K8 O26 113.5(2) . 2_565 ?
O155 K8 O85 110.1(2) . 2_565 ?
O6 K8 O85 159.8(2) . 2_565 ?
O23 K8 O85 101.5(2) 2_565 2_565 ?
O6 K8 O85 92.4(2) 2_565 2_565 ?
O4 K8 O85 122.5(2) . 2_565 ?
O57 K8 O85 66.5(2) . 2_565 ?
O26 K8 O85 53.6(2) 2_565 2_565 ?
O155 K8 O74 141.8(2) . 2_565 ?
O6 K8 O74 113.9(2) . 2_565 ?
O23 K8 O74 52.2(2) 2_565 2_565 ?
O6 K8 O74 52.93(18) 2_565 2_565 ?
O4 K8 O74 142.6(2) . 2_565 ?
O57 K8 O74 110.1(2) . 2_565 ?
O26 K8 O74 52.24(19) 2_565 2_565 ?
O85 K8 O74 52.5(2) 2_565 2_565 ?
O155 K8 W7 149.9(2) . 2_565 ?
O6 K8 W7 82.15(17) . 2_565 ?
O23 K8 W7 35.25(15) 2_565 2_565 ?
O6 K8 W7 28.19(14) 2_565 2_565 ?
O4 K8 W7 121.80(15) . 2_565 ?
O57 K8 W7 124.49(18) . 2_565 ?
O26 K8 W7 75.94(16) 2_565 2_565 ?
O85 K8 W7 82.67(18) 2_565 2_565 ?
O74 K8 W7 31.83(14) 2_565 2_565 ?
O155 K8 W3 116.85(17) . 2_565 ?
O6 K8 W3 144.37(19) . 2_565 ?
O23 K8 W3 74.43(16) 2_565 2_565 ?
O6 K8 W3 82.33(15) 2_565 2_565 ?
O4 K8 W3 148.77(18) . 2_565 ?
O57 K8 W3 94.12(17) . 2_565 ?
O26 K8 W3 34.05(15) 2_565 2_565 ?
O85 K8 W3 27.71(17) 2_565 2_565 ?
O74 K8 W3 31.17(13) 2_565 2_565 ?
W7 K8 W3 62.89(5) 2_565 2_565 ?
O155 K8 W4 81.29(19) . . ?
O6 K8 W4 86.06(16) . . ?
O23 K8 W4 152.82(14) 2_565 . ?
O6 K8 W4 99.95(15) 2_565 . ?
O4 K8 W4 30.29(15) . . ?
O57 K8 W4 26.56(14) . . ?
O26 K8 W4 139.15(18) 2_565 . ?
O85 K8 W4 92.39(17) 2_565 . ?
O74 K8 W4 127.65(17) 2_565 . ?
W7 K8 W4 126.59(7) 2_565 . ?
W3 K8 W4 119.50(8) 2_565 . ?
O145 K9 O115 85.1(6) . . ?
O145 K9 O22 97.5(5) . . ?
O115 K9 O22 124.6(6) . . ?
O145 K9 O32 96.5(4) . . ?
O115 K9 O32 136.4(7) . . ?
O22 K9 O32 98.5(4) . . ?
O145 K9 Li2 172.7(6) . . ?
O115 K9 Li2 102.2(7) . . ?
O22 K9 Li2 79.1(5) . . ?
O32 K9 Li2 77.8(5) . . ?
O145 K9 O43 144.8(5) . . ?
O115 K9 O43 99.0(5) . . ?
O22 K9 O43 51.5(3) . . ?
O32 K9 O43 103.7(4) . . ?
Li2 K9 O43 35.5(4) . . ?
O145 K9 O81 89.1(4) . . ?
O115 K9 O81 172.0(7) . . ?
O22 K9 O81 50.6(3) . . ?
O32 K9 O81 49.9(3) . . ?
Li2 K9 O81 83.7(5) . . ?
O43 K9 O81 82.5(3) . . ?
O145 K9 O47 144.1(5) . . ?
O115 K9 O47 104.3(6) . . ?
O22 K9 O47 104.5(4) . . ?
O32 K9 O47 52.9(3) . . ?
Li2 K9 O47 33.5(4) . . ?
O43 K9 O47 68.9(3) . . ?
O81 K9 O47 83.6(3) . . ?
O145 K9 K12 136.1(4) . . ?
O115 K9 K12 138.6(6) . . ?
O22 K9 K12 58.3(3) . . ?
O32 K9 K12 57.4(3) . . ?
Li2 K9 K12 36.7(4) . . ?
O43 K9 K12 47.1(2) . . ?
O81 K9 K12 47.0(2) . . ?
O47 K9 K12 47.4(2) . . ?
O145 K9 W3 117.2(5) . . ?
O115 K9 W3 100.1(5) . . ?
O22 K9 W3 31.16(17) . . ?
O32 K9 W3 117.1(4) . . ?
Li2 K9 W3 62.7(5) . . ?
O43 K9 W3 27.67(17) . . ?
O81 K9 W3 77.6(3) . . ?
O47 K9 W3 95.5(3) . . ?
K12 K9 W3 61.9(2) . . ?
O145 K9 W1 116.3(4) . . ?
O115 K9 W1 109.8(6) . . ?
O22 K9 W1 117.7(4) . . ?
O32 K9 W1 32.1(2) . . ?
Li2 K9 W1 60.8(4) . . ?
O43 K9 W1 95.3(3) . . ?
O81 K9 W1 77.8(3) . . ?
O47 K9 W1 27.90(15) . . ?
K12 K9 W1 61.2(2) . . ?
W3 K9 W1 119.9(3) . . ?
O145 K9 W9 79.1(3) . . ?
O115 K9 W9 151.9(6) . . ?
O22 K9 W9 80.7(3) . . ?
O32 K9 W9 26.80(17) . . ?
Li2 K9 W9 93.9(5) . . ?
O43 K9 W9 107.3(3) . . ?
O81 K9 W9 30.47(16) . . ?
O47 K9 W9 77.0(3) . . ?
K12 K9 W9 62.3(2) . . ?
W3 K9 W9 107.8(3) . . ?
W1 K9 W9 58.87(16) . . ?
O154 K10 O113 104.3(10) . 1_565 ?
O154 K10 O116 150.8(11) . . ?
O113 K10 O116 93.0(6) 1_565 . ?
O154 K10 O50 121.2(10) . . ?
O113 K10 O50 84.7(5) 1_565 . ?
O116 K10 O50 83.1(6) . . ?
O154 K10 O60 77.1(9) . . ?
O113 K10 O60 162.3(6) 1_565 . ?
O116 K10 O60 79.4(6) . . ?
O50 K10 O60 109.9(5) . . ?
O154 K10 O107 68.9(9) . . ?
O113 K10 O107 101.8(6) 1_565 . ?
O116 K10 O107 84.8(6) . . ?
O50 K10 O107 166.6(5) . . ?
O60 K10 O107 61.9(4) . . ?
O154 K10 O18 94.5(10) . . ?
O113 K10 O18 140.8(6) 1_565 . ?
O116 K10 O18 86.1(6) . . ?
O50 K10 O18 56.2(3) . . ?
O60 K10 O18 55.3(3) . . ?
O107 K10 O18 117.2(5) . . ?
O154 K10 W15 87.3(9) . . ?
O113 K10 W15 166.7(5) 1_565 . ?
O116 K10 W15 79.1(6) . . ?
O50 K10 W15 83.7(3) . . ?
O60 K10 W15 26.48(19) . . ?
O107 K10 W15 88.3(4) . . ?
O18 K10 W15 29.08(19) . . ?
O154 K10 W14 114.3(10) . . ?
O113 K10 W14 109.6(5) 1_565 . ?
O116 K10 W14 80.4(6) . . ?
O50 K10 W14 24.9(2) . . ?
O60 K10 W14 85.1(3) . . ?
O107 K10 W14 145.9(5) . . ?
O18 K10 W14 31.64(18) . . ?
W15 K10 W14 58.81(19) . . ?
O154 K10 Li3 94.5(10) . . ?
O113 K10 Li3 51.5(8) 1_565 . ?
O116 K10 Li3 114.6(7) . . ?
O50 K10 Li3 46.9(6) . . ?
O60 K10 Li3 146.2(8) . . ?
O107 K10 Li3 145.4(8) . . ?
O18 K10 Li3 93.5(7) . . ?
W15 K10 Li3 122.2(7) . . ?
W14 K10 Li3 68.3(7) . . ?
O154 K10 Co3 69.4(9) . . ?
O113 K10 Co3 132.3(6) 1_565 . ?
O116 K10 Co3 81.5(5) . . ?
O50 K10 Co3 140.4(4) . . ?
O60 K10 Co3 31.2(2) . . ?
O107 K10 Co3 30.7(2) . . ?
O18 K10 Co3 86.5(3) . . ?
W15 K10 Co3 57.64(17) . . ?
W14 K10 Co3 116.0(3) . . ?
Li3 K10 Co3 163.8(5) . . ?
Co5 K11 Co6 164.4(5) . . ?
Co5 K11 O153 139.6(7) . . ?
Co6 K11 O153 56.0(7) . . ?
Co5 K11 O55 49.9(2) . . ?
Co6 K11 O55 114.5(4) . . ?
O153 K11 O55 170.5(7) . . ?
Co5 K11 O69 133.0(4) . . ?
Co6 K11 O69 43.0(5) . . ?
O153 K11 O69 72.2(7) . . ?
O55 K11 O69 100.8(3) . . ?
Co5 K11 K12 43.3(2) . . ?
Co6 K11 K12 152.2(4) . . ?
O153 K11 K12 96.3(7) . . ?
O55 K11 K12 93.2(3) . . ?
O69 K11 K12 137.4(3) . . ?
Co5 K11 O80 133.3(3) . . ?
Co6 K11 O80 40.8(4) . . ?
O153 K11 O80 71.1(6) . . ?
O55 K11 O80 102.0(3) . . ?
O69 K11 O80 82.0(3) . . ?
K12 K11 O80 134.1(3) . . ?
Co5 K11 O30 88.2(3) . . ?
Co6 K11 O30 93.5(5) . . ?
O153 K11 O30 90.0(7) . . ?
O55 K11 O30 90.4(3) . . ?
O69 K11 O30 51.8(2) . . ?
K12 K11 O30 88.5(2) . . ?
O80 K11 O30 133.7(3) . . ?
Co5 K11 O86 44.7(2) . . ?
Co6 K11 O86 129.0(4) . . ?
O153 K11 O86 129.6(7) . . ?
O55 K11 O86 55.1(2) . . ?
O69 K11 O86 152.1(3) . . ?
K12 K11 O86 64.7(2) . . ?
O80 K11 O86 89.3(3) . . ?
O30 K11 O86 132.1(3) . . ?
Co5 K11 O31 44.0(2) . . ?
Co6 K11 O31 131.9(5) . . ?
O153 K11 O31 130.0(6) . . ?
O55 K11 O31 54.9(2) . . ?
O69 K11 O31 90.0(3) . . ?
K12 K11 O31 65.8(2) . . ?
O80 K11 O31 153.7(3) . . ?
O30 K11 O31 45.9(2) . . ?
O86 K11 O31 86.2(2) . . ?
Co5 K11 O59 88.6(3) . . ?
Co6 K11 O59 90.6(5) . . ?
O153 K11 O59 89.9(7) . . ?
O55 K11 O59 90.4(2) . . ?
O69 K11 O59 132.7(3) . . ?
K12 K11 O59 86.6(2) . . ?
O80 K11 O59 50.8(3) . . ?
O30 K11 O59 175.0(3) . . ?
O86 K11 O59 45.5(2) . . ?
O31 K11 O59 131.7(3) . . ?
Co5 K11 O36 85.6(3) . . ?
Co6 K11 O36 82.0(4) . . ?
O153 K11 O36 122.4(6) . . ?
O55 K11 O36 52.2(2) . . ?
O69 K11 O36 104.3(2) . . ?
K12 K11 O36 115.8(3) . . ?
O80 K11 O36 51.9(2) . . ?
O30 K11 O36 134.1(3) . . ?
O86 K11 O36 51.2(2) . . ?
O31 K11 O36 107.1(2) . . ?
O59 K11 O36 49.41(19) . . ?
Co5 K12 Li2 162.9(7) . . ?
Co5 K12 O81 47.8(3) . . ?
Li2 K12 O81 115.1(7) . . ?
Co5 K12 O43 130.6(4) . . ?
Li2 K12 O43 43.8(6) . . ?
O81 K12 O43 102.2(3) . . ?
Co5 K12 K11 41.1(2) . . ?
Li2 K12 K11 156.0(6) . . ?
O81 K12 K11 88.9(2) . . ?
O43 K12 K11 134.1(3) . . ?
Co5 K12 O47 134.7(3) . . ?
Li2 K12 O47 41.0(6) . . ?
O81 K12 O47 103.8(3) . . ?
O43 K12 O47 83.6(3) . . ?
K11 K12 O47 137.1(3) . . ?
Co5 K12 O32 84.3(3) . . ?
Li2 K12 O32 83.3(6) . . ?
O81 K12 O32 51.3(2) . . ?
O43 K12 O32 106.6(3) . . ?
K11 K12 O32 114.6(2) . . ?
O47 K12 O32 54.5(2) . . ?
Co5 K12 O27 88.8(2) . . ?
Li2 K12 O27 92.5(6) . . ?
O81 K12 O27 90.2(2) . . ?
O43 K12 O27 135.8(3) . . ?
K11 K12 O27 87.7(2) . . ?
O47 K12 O27 52.2(2) . . ?
O32 K12 O27 50.7(2) . . ?
Co5 K12 O86 44.4(2) . . ?
Li2 K12 O86 130.6(6) . . ?
O81 K12 O86 53.8(2) . . ?
O43 K12 O86 153.5(3) . . ?
K11 K12 O86 63.5(2) . . ?
O47 K12 O86 91.2(2) . . ?
O32 K12 O86 51.1(2) . . ?
O27 K12 O86 45.99(19) . . ?
Co5 K12 O22 83.0(3) . . ?
Li2 K12 O22 83.8(6) . . ?
O81 K12 O22 51.5(2) . . ?
O43 K12 O22 52.3(2) . . ?
K11 K12 O22 113.2(3) . . ?
O47 K12 O22 106.5(3) . . ?
O32 K12 O22 82.8(2) . . ?
O27 K12 O22 133.4(3) . . ?
O86 K12 O22 105.2(2) . . ?
Co5 K12 O92 85.5(3) . . ?
Li2 K12 O92 94.0(6) . . ?
O81 K12 O92 88.7(3) . . ?
O43 K12 O92 50.9(2) . . ?
K11 K12 O92 85.6(2) . . ?
O47 K12 O92 134.6(2) . . ?
O32 K12 O92 132.0(3) . . ?
O27 K12 O92 173.2(3) . . ?
O86 K12 O92 129.1(2) . . ?
O22 K12 O92 49.4(2) . . ?
Co5 K12 O31 42.5(2) . . ?
Li2 K12 O31 130.7(6) . . ?
O81 K12 O31 53.1(2) . . ?
O43 K12 O31 88.7(3) . . ?
K11 K12 O31 62.8(2) . . ?
O47 K12 O31 153.4(3) . . ?
O32 K12 O31 104.4(2) . . ?
O27 K12 O31 130.3(2) . . ?
O86 K12 O31 84.4(2) . . ?
O22 K12 O31 50.4(2) . . ?
O92 K12 O31 44.80(17) . . ?
O139 Li2 O47 97.6(11) . . ?
O139 Li2 O43 91.1(9) . . ?
O47 Li2 O43 162.1(13) . . ?
O139 Li2 K12 171.4(14) . . ?
O47 Li2 K12 88.3(7) . . ?
O43 Li2 K12 85.1(8) . . ?
O139 Li2 K9 99.0(11) . . ?
O47 Li2 K9 82.8(8) . . ?
O43 Li2 K9 80.4(8) . . ?
K12 Li2 K9 88.0(7) . . ?
O139 Li2 K1 96.3(9) . . ?
O47 Li2 K1 144.8(10) . . ?
O43 Li2 K1 48.4(6) . . ?
K12 Li2 K1 75.4(6) . . ?
K9 Li2 K1 126.6(7) . . ?
O139 Li2 K2 104.6(10) . 2 ?
O47 Li2 K2 51.1(6) . 2 ?
O43 Li2 K2 141.2(10) . 2 ?
K12 Li2 K2 74.2(6) . 2 ?
K9 Li2 K2 130.0(6) . 2 ?
K1 Li2 K2 94.1(5) . 2 ?
O133 Li3 K10 137.3(15) 1_565 . ?
P2 O1 W17 135.4(4) . . ?
P2 O1 K1' 123.7(4) . . ?
W17 O1 K1' 100.7(3) . . ?
P2 O1 K3' 96.0(3) . . ?
W17 O1 K3' 90.9(3) . . ?
K1' O1 K3' 85.7(3) . . ?
P2 O2 W10 126.2(3) . . ?
P2 O2 W21 126.5(5) . . ?
W10 O2 W21 95.1(3) . . ?
P2 O3 W7 132.8(4) . . ?
P2 O3 K1 130.2(4) . . ?
W7 O3 K1 97.0(3) . . ?
P2 O3 K3 97.7(4) . . ?
W7 O3 K3 88.5(3) . . ?
K1 O3 K3 81.9(3) . . ?
W4 O4 W7 154.9(3) . . ?
W4 O4 K8 98.7(3) . . ?
W7 O4 K8 98.2(3) . . ?
W4 O4 K3 94.4(3) . . ?
W7 O4 K3 85.7(3) . . ?
K8 O4 K3 136.9(3) . . ?
W7 O5 Co2 150.1(4) . 2 ?
W7 O5 K3 105.1(4) . . ?
Co2 O5 K3 101.6(4) 2 . ?
W7 O5 K1 97.7(2) . . ?
Co2 O5 K1 99.9(3) 2 . ?
K3 O5 K1 80.2(3) . . ?
W7 O6 K8 109.7(3) . . ?
W7 O6 K8 99.7(2) . 2_565 ?
K8 O6 K8 111.8(3) . 2_565 ?
W17 O9 W13 171.0(5) . . ?
W17 O9 K1' 91.8(3) . . ?
W13 O9 K1' 90.1(3) . . ?
W21 O10 W17 150.8(3) . . ?
W16 O11 W19 145.8(4) . . ?
W19 O12 K6 107.4(4) . 1_655 ?
W9 O13 W20 146.8(4) . . ?
W9 O13 K4 97.7(3) . . ?
W20 O13 K4 98.9(3) . . ?
P1 O14 W16 126.7(4) . . ?
P1 O14 W22 125.6(4) . . ?
W16 O14 W22 96.5(2) . . ?
W24 O15 W21 148.1(4) . . ?
W15 O16 W12 120.8(3) . . ?
W2 O17 Co1 152.7(4) . . ?
W2 O17 K3' 104.7(3) . 2 ?
Co1 O17 K3' 99.8(3) . 2 ?
W2 O17 K2 99.2(3) . 2 ?
Co1 O17 K2 96.4(3) . 2 ?
K3' O17 K2 80.9(3) 2 2 ?
W15 O18 W14 147.1(4) . . ?
W15 O18 K10 99.7(4) . . ?
W14 O18 K10 98.6(3) . . ?
W18 O19 W22 146.1(4) . . ?
W24 O20 W17 151.4(5) . . ?
W24 O20 K3' 95.0(2) . . ?
W17 O20 K3' 90.0(3) . . ?
W12 O21 W5 147.4(4) . . ?
W15 O22 W3 150.5(4) . . ?
W15 O22 K9 108.3(3) . . ?
W3 O22 K9 101.2(3) . . ?
W15 O22 K12 97.1(3) . . ?
W3 O22 K12 90.3(3) . . ?
K9 O22 K12 74.2(3) . . ?
W10 O23 W7 149.6(5) . . ?
W10 O23 K8 117.0(4) . 2_565 ?
W7 O23 K8 92.4(3) . 2_565 ?
W5 O24 W14 120.4(4) . . ?
W11 O25 W8 147.7(4) . . ?
W14 O26 W3 152.8(4) . . ?
W14 O26 K8 114.4(3) . 2_565 ?
W3 O26 K8 92.8(2) . 2_565 ?
P4 O27 W1 133.8(4) . . ?
P4 O27 K2 126.4(5) . 2 ?
W1 O27 K2 99.8(3) . 2 ?
P4 O27 K12 96.8(4) . . ?
W1 O27 K12 86.8(2) . . ?
K2 O27 K12 82.7(2) 2 . ?
W20 O28 W1 153.8(4) . . ?
W14 O29 W10 157.1(4) . . ?
P3 O30 W13 132.8(4) . . ?
P3 O30 K1' 127.2(4) . . ?
W13 O30 K1' 99.9(3) . . ?
P3 O30 K11 97.4(4) . . ?
W13 O30 K11 88.8(2) . . ?
K1' O30 K11 83.5(3) . . ?
P3 O31 W15 125.0(4) . . ?
P3 O31 Co5 120.5(4) . . ?
W15 O31 Co5 92.4(3) . . ?
P3 O31 W12 124.6(5) . . ?
W15 O31 W12 94.0(2) . . ?
Co5 O31 W12 91.3(3) . . ?
P3 O31 K11 95.4(4) . . ?
W15 O31 K11 127.0(3) . . ?
Co5 O31 K11 34.6(2) . . ?
W12 O31 K11 87.5(2) . . ?
P3 O31 K12 95.5(3) . . ?
W15 O31 K12 88.4(3) . . ?
Co5 O31 K12 35.14(17) . . ?
W12 O31 K12 126.4(3) . . ?
K11 O31 K12 51.32(19) . . ?
W9 O32 W1 150.7(4) . . ?
W9 O32 K9 109.0(4) . . ?
W1 O32 K9 100.4(3) . . ?
W9 O32 K12 97.1(3) . . ?
W1 O32 K12 89.7(3) . . ?
K9 O32 K12 74.8(3) . . ?
W12 O33 K7 100.6(3) . . ?
W6 O35 Co2 153.7(4) . . ?
W6 O35 K3 103.7(4) . 2 ?
Co2 O35 K3 99.2(3) . 2 ?
W6 O35 K2' 97.9(3) . 2 ?
Co2 O35 K2' 98.9(3) . 2 ?
K3 O35 K2' 79.5(3) 2 2 ?
W11 O36 W23 152.4(5) . . ?
W11 O36 K11 94.6(3) . . ?
W23 O36 K11 91.2(3) . . ?
W22 O38 W16 118.3(4) . . ?
W23 O39 K6 126.9(4) . . ?
W20 O40 W16 157.9(3) . . ?
W12 O41 W13 152.7(4) . . ?
W12 O41 K7 102.2(3) . . ?
W13 O41 K7 96.3(3) . . ?
W12 O41 K11 94.5(3) . . ?
W13 O41 K11 89.2(3) . . ?
K7 O41 K11 129.0(3) . . ?
P2 O42 W24 124.7(3) . . ?
P2 O42 W4 125.0(4) . . ?
W24 O42 W4 94.1(3) . . ?
P2 O42 K3' 92.6(3) . . ?
W24 O42 K3' 90.3(3) . . ?
W4 O42 K3' 127.9(3) . . ?
P2 O42 K3 89.9(4) . . ?
W24 O42 K3 132.7(4) . . ?
W4 O42 K3 88.6(2) . . ?
K3' O42 K3 53.3(2) . . ?
W3 O43 Li2 151.2(7) . . ?
W3 O43 K12 111.7(3) . . ?
Li2 O43 K12 51.2(6) . . ?
W3 O43 K1 98.1(3) . . ?
Li2 O43 K1 103.1(8) . . ?
K12 O43 K1 86.8(3) . . ?
W3 O43 K9 89.8(4) . . ?
Li2 O43 K9 64.1(7) . . ?
K12 O43 K9 73.2(3) . . ?
K1 O43 K9 160.0(3) . . ?
W8 O44 W23 153.3(4) . . ?
W5 O45 W13 153.3(4) . . ?
W21 O46 W10 120.7(4) . . ?
W1 O47 Li2 148.9(7) . . ?
W1 O47 K12 108.6(3) . . ?
Li2 O47 K12 50.8(6) . . ?
W1 O47 K2 97.4(3) . 2 ?
Li2 O47 K2 101.9(8) . 2 ?
K12 O47 K2 83.3(3) . 2 ?
W1 O47 K9 89.2(3) . . ?
Li2 O47 K9 63.7(7) . . ?
K12 O47 K9 72.4(3) . . ?
K2 O47 K9 155.7(4) 2 . ?
P4 O48 W20 126.9(4) . . ?
P4 O48 W8 126.0(4) . . ?
W20 O48 W8 95.5(2) . . ?
W16 O49 W2 150.9(5) . . ?
W14 O50 K10 111.7(4) . . ?
W9 O51 W11 121.0(4) . . ?
W4 O52 W18 150.5(4) . 2 ?
W4 O52 K3 102.8(3) . . ?
W18 O52 K3 104.4(4) 2 . ?
W8 O53 W22 156.9(5) . . ?
W5 O54 W21 158.2(5) . . ?
W12 O55 W11 141.4(4) . . ?
W12 O55 Co5 107.5(3) . . ?
W11 O55 Co5 107.2(4) . . ?
W12 O55 K11 108.8(3) . . ?
W11 O55 K11 108.1(3) . . ?
Co5 O55 K11 41.6(2) . . ?
W4 O57 K8 103.2(3) . . ?
P4 O59 W23 134.5(4) . . ?
P4 O59 K2' 128.9(4) . 2 ?
W23 O59 K2' 96.6(3) . 2 ?
P4 O59 K11 97.2(4) . . ?
W23 O59 K11 88.6(3) . . ?
K2' O59 K11 82.8(2) 2 . ?
W15 O60 Co3 151.1(4) . . ?
W15 O60 K10 105.0(4) . . ?
Co3 O60 K10 103.9(4) . . ?
W4 O61 W10 147.1(4) . . ?
W19 O64 W24 150.6(4) . 2 ?
W19 O64 K3' 104.4(3) . 2 ?
W24 O64 K3' 103.6(3) 2 2 ?
P1 O65 W6 134.4(4) . . ?
P1 O65 K2' 128.8(4) . 2 ?
W6 O65 K2' 96.9(3) . 2 ?
P1 O65 K3 96.5(4) . 2 ?
W6 O65 K3 89.8(3) . 2 ?
K2' O65 K3 81.4(3) 2 2 ?
W20 O67 Co3 155.6(5) . 2_554 ?
W20 O67 K4 105.2(3) . . ?
Co3 O67 K4 99.1(3) 2_554 . ?
W20 O68 W8 121.4(4) . . ?
W13 O69 Co6 155.2(7) . . ?
W13 O69 K11 111.5(4) . . ?
Co6 O69 K11 52.0(6) . . ?
W13 O69 K1' 96.8(3) . . ?
Co6 O69 K1' 98.7(5) . . ?
K11 O69 K1' 82.6(3) . . ?
W9 O70 Co3 151.5(4) . . ?
W9 O70 K4 104.4(3) . . ?
Co3 O70 K4 102.7(3) . . ?
W19 O71 W18 120.7(4) . . ?
P1 O72 W2 134.9(5) . . ?
P1 O72 K2 124.5(4) . 2 ?
W2 O72 K2 100.6(3) . 2 ?
P1 O72 K3' 95.9(4) . 2 ?
W2 O72 K3' 87.8(2) . 2 ?
K2 O72 K3' 83.6(2) 2 2 ?
W1 O73 W2 171.2(4) . . ?
W1 O73 K2 90.6(3) . 2 ?
W2 O73 K2 92.1(3) . 2 ?
W7 O74 W3 172.5(5) . . ?
W7 O74 K8 86.3(3) . 2_565 ?
W3 O74 K8 89.8(3) . 2_565 ?
W7 O74 K1 91.7(3) . . ?
W3 O74 K1 91.8(3) . . ?
K8 O74 K1 175.7(3) 2_565 . ?
P1 O76 W19 128.0(4) . . ?
P1 O76 W18 124.0(4) . . ?
W19 O76 W18 93.7(3) . . ?
P1 O76 K3' 93.1(3) . 2 ?
W19 O76 K3' 87.1(2) . 2 ?
W18 O76 K3' 128.9(3) . 2 ?
P1 O76 K3 89.8(4) . 2 ?
W19 O76 K3 128.0(3) . 2 ?
W18 O76 K3 90.3(3) . 2 ?
K3' O76 K3 52.5(2) 2 2 ?
W22 O77 W6 153.4(4) . . ?
W6 O78 W23 171.6(5) . . ?
W6 O78 K2' 93.8(3) . 2 ?
W23 O78 K2' 90.0(3) . 2 ?
W19 O79 W2 156.1(4) . . ?
W19 O79 K3' 92.8(3) . 2 ?
W2 O79 K3' 89.3(3) . 2 ?
W19 O79 K6 94.3(3) . 1_655 ?
W2 O79 K6 101.5(4) . 1_655 ?
K3' O79 K6 133.7(3) 2 1_655 ?
W23 O80 Co6 153.0(7) . . ?
W23 O80 K11 111.6(4) . . ?
Co6 O80 K11 51.8(6) . . ?
W23 O80 K2' 99.0(4) . 2 ?
Co6 O80 K2' 100.5(5) . 2 ?
K11 O80 K2' 86.0(3) . 2 ?
W9 O81 W15 139.3(4) . . ?
W9 O81 Co5 108.6(4) . . ?
W15 O81 Co5 108.0(4) . . ?
W9 O81 K12 108.3(4) . . ?
W15 O81 K12 110.2(3) . . ?
Co5 O81 K12 43.9(2) . . ?
W9 O81 K9 89.4(3) . . ?
W15 O81 K9 89.5(3) . . ?
Co5 O81 K9 117.1(3) . . ?
K12 O81 K9 73.2(3) . . ?
W13 O82 K7 112.1(4) . . ?
W17 O83 Co1 159.8(4) . 2 ?
W17 O83 K3' 102.4(3) . . ?
Co1 O83 K3' 96.3(3) 2 . ?
W17 O83 K1' 96.0(3) . . ?
Co1 O83 K1' 95.0(3) 2 . ?
K3' O83 K1' 79.1(2) . . ?
W4 O84 W24 120.0(4) . . ?
W3 O85 K8 98.6(3) . 2_565 ?
P4 O86 W9 123.5(5) . . ?
P4 O86 W11 125.0(4) . . ?
W9 O86 W11 94.4(3) . . ?
P4 O86 Co5 121.7(4) . . ?
W9 O86 Co5 91.3(3) . . ?
W11 O86 Co5 92.0(3) . . ?
P4 O86 K11 96.9(4) . . ?
W9 O86 K11 126.1(3) . . ?
W11 O86 K11 88.1(3) . . ?
Co5 O86 K11 34.8(2) . . ?
P4 O86 K12 94.8(3) . . ?
W9 O86 K12 87.6(2) . . ?
W11 O86 K12 128.2(3) . . ?
Co5 O86 K12 36.24(18) . . ?
K11 O86 K12 51.83(18) . . ?
W22 O88 Co4 156.6(5) . . ?
P3 O89 W14 128.5(5) . . ?
P3 O89 W5 126.0(4) . . ?
W14 O89 W5 95.3(3) . . ?
W18 O90 W6 152.4(5) . . ?
W18 O90 K3 97.7(3) . 2 ?
W6 O90 K3 88.2(3) . 2 ?
W2 O91 K7 148.4(4) . 1_655 ?
W2 O91 K6 111.3(4) . 1_655 ?
K7 O91 K6 94.4(3) 1_655 1_655 ?
P3 O92 W3 133.8(4) . . ?
P3 O92 K1 130.3(4) . . ?
W3 O92 K1 95.8(2) . . ?
P3 O92 K12 97.7(3) . . ?
W3 O92 K12 87.0(3) . . ?
K1 O92 K12 82.7(2) . . ?
Co2 O102 K2' 109.0(3) . 2 ?
Co2 O102 K1 107.6(4) . 2 ?
K2' O102 K1 105.8(3) 2 2 ?
Co1 O104 K2 109.8(3) . 2 ?
Co1 O104 K1' 111.6(4) . 2 ?
K2 O104 K1' 110.2(3) 2 2 ?
Co3 O107 K10 104.2(5) . . ?
O129 O134 O131 102(2) . . ?
Co3 O145 K9 117.8(5) . . ?
K6 O148 K7 104.7(7) . . ?
K11 O153 K2' 90.3(9) . 2 ?
K11 O153 K1' 88.7(10) . . ?
K2' O153 K1' 166.5(13) 2 . ?

loop_
_geom_bond_atom_site_label_1
_geom_bond_atom_site_label_2
_geom_bond_distance
_geom_bond_site_symmetry_2
_geom_bond_publ_flag
W1 O63 1.737(8) . ?
W1 O47 1.762(7) . ?
W1 O73 1.883(8) . ?
W1 O32 2.033(7) . ?
W1 O28 2.084(6) . ?
W1 O27 2.161(7) . ?
W1 K9 3.766(12) . ?
W1 K12 3.793(6) . ?
W1 K2 3.837(7) 2 ?
W2 O91 1.692(8) . ?
W2 O17 1.766(6) . ?
W2 O73 1.897(8) . ?
W2 O79 1.943(8) . ?
W2 O49 2.068(6) . ?
W2 O72 2.190(7) . ?
W2 K3' 3.604(5) 2 ?
W2 K2 3.886(8) 2 ?
W2 K6 4.053(11) 1_655 ?
W3 O85 1.725(8) . ?
W3 O43 1.738(8) . ?
W3 O74 1.898(7) . ?
W3 O22 1.974(6) . ?
W3 O26 2.056(7) . ?
W3 O92 2.152(7) . ?
W3 K8 3.668(3) 2_565 ?
W3 K1 3.726(5) . ?
W3 K9 3.742(12) . ?
W3 K12 3.817(6) . ?
W4 O57 1.689(7) . ?
W4 O4 1.877(8) . ?
W4 O52 1.898(7) . ?
W4 O84 1.925(8) . ?
W4 O61 1.930(7) . ?
W4 O42 2.287(6) . ?
W4 K8 3.679(3) . ?
W4 K3 3.759(10) . ?
W5 O75 1.727(8) . ?
W5 O45 1.836(8) . ?
W5 O54 1.891(7) . ?
W5 O24 1.921(8) . ?
W5 O21 1.990(7) . ?
W5 O89 2.284(7) . ?
W6 O34 1.727(8) . ?
W6 O35 1.802(7) . ?
W6 O78 1.849(9) . ?
W6 O90 1.976(9) . ?
W6 O77 2.088(8) . ?
W6 O65 2.187(7) . ?
W6 K3 3.637(8) 2 ?
W6 K2' 3.834(6) 2 ?
W7 O6 1.706(7) . ?
W7 O5 1.753(7) . ?
W7 O74 1.882(7) . ?
W7 O4 1.938(7) . ?
W7 O23 2.057(7) . ?
W7 O3 2.165(7) . ?
W7 K3 3.543(10) . ?
W7 K8 3.561(3) 2_565 ?
W7 K8 3.704(3) . ?
W7 K1 3.714(5) . ?
W8 O87 1.731(6) . ?
W8 O44 1.803(8) . ?
W8 O53 1.889(8) . ?
W8 O68 1.938(8) . ?
W8 O25 1.955(8) . ?
W8 O48 2.279(6) . ?
W9 O70 1.739(8) . ?
W9 O32 1.827(7) . ?
W9 O13 1.873(7) . ?
W9 O51 1.921(7) . ?
W9 O81 1.943(8) . ?
W9 O86 2.269(8) . ?
W9 K4 3.6171(6) . ?
W9 K9 3.831(10) . ?
W9 K12 3.887(6) . ?
W10 O37 1.703(9) . ?
W10 O23 1.835(8) . ?
W10 O61 1.931(7) . ?
W10 O46 1.963(7) . ?
W10 O29 1.999(7) . ?
W10 O2 2.272(7) . ?
W10 K8 4.003(3) 2_565 ?
W11 O66 1.717(7) . ?
W11 O25 1.873(7) . ?
W11 O36 1.874(9) . ?
W11 O51 1.929(8) . ?
W11 O55 1.954(7) . ?
W11 O86 2.297(7) . ?
W11 K11 3.894(5) . ?
W12 O33 1.731(6) . ?
W12 O41 1.831(8) . ?
W12 O21 1.844(7) . ?
W12 O55 1.916(8) . ?
W12 O16 1.932(8) . ?
W12 O31 2.308(6) . ?
W12 K7 3.791(6) . ?
W12 K11 3.883(6) . ?
W13 O69 1.739(9) . ?
W13 O82 1.748(7) . ?
W13 O9 1.892(7) . ?
W13 O41 2.006(7) . ?
W13 O45 2.033(7) . ?
W13 O30 2.179(7) . ?
W13 K7 3.749(5) . ?
W13 K1' 3.812(6) . ?
W13 K11 3.824(6) . ?
W14 O50 1.736(8) . ?
W14 O26 1.834(7) . ?
W14 O29 1.835(7) . ?
W14 O24 1.954(7) . ?
W14 O18 2.031(7) . ?
W14 O89 2.267(8) . ?
W14 K10 3.829(12) . ?
W14 K8 4.056(2) 2_565 ?
W15 O60 1.725(8) . ?
W15 O18 1.842(8) . ?
W15 O22 1.884(6) . ?
W15 O16 1.917(6) . ?
W15 O81 1.978(8) . ?
W15 O31 2.269(8) . ?
W15 K10 3.737(12) . ?
W15 K9 3.852(12) . ?
W15 K12 3.957(6) . ?
W16 O58 1.724(9) . ?
W16 O49 1.809(6) . ?
W16 O11 1.902(7) . ?
W16 O38 1.962(7) . ?
W16 O40 2.006(8) . ?
W16 O14 2.231(7) . ?
W17 O8 1.739(8) . ?
W17 O83 1.750(8) . ?
W17 O9 1.879(7) . ?
W17 O20 1.952(6) . ?
W17 O10 2.056(8) . ?
W17 O1 2.144(7) . ?
W17 K3' 3.599(4) . ?
W17 K1' 3.854(8) . ?
W18 O56 1.672(8) . ?
W18 O90 1.857(9) . ?
W18 O19 1.917(7) . ?
W18 O71 1.933(8) . ?
W18 O52 1.949(7) 2 ?
W18 O76 2.297(7) . ?
W18 K3 3.834(8) 2 ?
W19 O12 1.713(9) . ?
W19 O79 1.865(7) . ?
W19 O64 1.891(7) . ?
W19 O71 1.912(7) . ?
W19 O11 1.991(7) . ?
W19 O76 2.281(7) . ?
W19 K3' 3.660(4) 2 ?
W19 K6 3.815(10) 1_655 ?
W20 O67 1.751(8) . ?
W20 O28 1.792(6) . ?
W20 O40 1.819(8) . ?
W20 O68 1.913(7) . ?
W20 O13 2.011(8) . ?
W20 O48 2.258(8) . ?
W20 K4 3.7387(6) . ?
W21 O7 1.695(8) . ?
W21 O10 1.842(8) . ?
W21 O46 1.909(8) . ?
W21 O54 1.920(8) . ?
W21 O15 1.991(7) . ?
W21 O2 2.288(7) . ?
W22 O88 1.750(6) . ?
W22 O77 1.778(8) . ?
W22 O53 1.917(8) . ?
W22 O38 1.945(9) . ?
W22 O19 1.950(7) . ?
W22 O14 2.265(6) . ?
W23 O39 1.700(9) . ?
W23 O80 1.754(8) . ?
W23 O78 1.923(9) . ?
W23 O36 1.969(9) . ?
W23 O44 2.072(7) . ?
W23 O59 2.161(7) . ?
W23 K2' 3.765(5) 2 ?
W23 K11 3.848(5) . ?
W24 O62 1.706(9) . ?
W24 O15 1.861(7) . ?
W24 O20 1.895(7) . ?
W24 O84 1.930(7) . ?
W24 O64 1.980(7) 2 ?
W24 O42 2.274(8) . ?
W24 K3' 3.704(5) . ?
Co1 O17 2.019(6) . ?
Co1 O105 2.072(6) . ?
Co1 O83 2.078(8) 2 ?
Co1 O103 2.108(8) . ?
Co1 O104 2.115(9) . ?
Co1 O101 2.157(10) . ?
Co1 K3' 3.659(4) 2 ?
Co1 K2 3.963(7) 2 ?
Co1 K1' 4.012(8) 2 ?
Co2 O35 2.007(8) . ?
Co2 O5 2.050(7) 2 ?
Co2 O108 2.103(11) . ?
Co2 O109 2.107(11) . ?
Co2 O106 2.113(8) . ?
Co2 O102 2.117(8) . ?
Co2 K3 3.665(10) 2 ?
Co2 K1 3.956(4) 2 ?
Co2 K2' 3.987(7) 2 ?
Co3 O144 2.021(8) . ?
Co3 O145 2.071(8) . ?
Co3 O70 2.077(8) . ?
Co3 O67 2.083(8) 2_554 ?
Co3 O107 2.101(11) . ?
Co3 O60 2.125(8) . ?
Co3 K4 3.807(2) . ?
Co3 K10 3.985(12) . ?
Co4 O111 2.00(2) . ?
Co4 O141 2.02(2) . ?
Co4 O110 2.033(11) . ?
Co4 O142 2.047(15) . ?
Co4 O112 2.050(16) . ?
Co4 O88 2.100(7) . ?
Co5 K11 1.869(8) . ?
Co5 K12 1.949(6) . ?
Co5 O81 2.085(10) . ?
Co5 O55 2.154(8) . ?
Co5 O31 2.286(9) . ?
Co5 O86 2.306(9) . ?
Co6 O80 1.857(17) . ?
Co6 O69 1.933(18) . ?
Co6 O114 1.94(3) . ?
Co6 K11 2.236(18) . ?
Co6 K2' 3.864(17) 2 ?
Co6 K1' 3.973(14) . ?
P1 O72 1.502(7) . ?
P1 O65 1.513(8) . ?
P1 O76 1.568(8) . ?
P1 O14 1.576(7) . ?
P1 K3 3.433(10) 2 ?
P1 K3' 3.444(5) 2 ?
P2 O1 1.531(7) . ?
P2 O2 1.538(8) . ?
P2 O3 1.542(8) . ?
P2 O42 1.597(7) . ?
P2 K3' 3.382(6) . ?
P2 K3 3.429(9) . ?
P3 O92 1.525(7) . ?
P3 O30 1.527(8) . ?
P3 O89 1.533(8) . ?
P3 O31 1.552(7) . ?
P3 K11 3.707(7) . ?
P3 K12 3.784(7) . ?
P4 O27 1.511(7) . ?
P4 O59 1.535(9) . ?
P4 O48 1.552(7) . ?
P4 O86 1.579(9) . ?
P4 K12 3.732(6) . ?
P4 K11 3.755(7) . ?
K1 O102 2.762(9) 2 ?
K1 O3 2.764(9) . ?
K1 O92 2.831(8) . ?
K1 K1' 2.852(9) . ?
K1 O5 3.049(8) . ?
K1 O43 3.061(10) . ?
K1 O74 3.148(10) . ?
K1 K3 3.688(10) . ?
K1 Co2 3.956(4) 2 ?
K1' O104 2.718(12) 2 ?
K1' O30 2.775(10) . ?
K1' O1 2.830(10) . ?
K1' O153 2.89(3) . ?
K1' O69 3.191(9) . ?
K1' O83 3.257(11) . ?
K1' O9 3.306(10) . ?
K1' K3' 3.869(8) . ?
K2 O104 2.711(9) 2 ?
K2 K2' 2.808(9) . ?
K2 O27 2.823(9) 2 ?
K2 O72 2.834(10) 2 ?
K2 O47 3.188(11) 2 ?
K2 O17 3.192(11) 2 ?
K2 O73 3.324(11) 2 ?
K2 W1 3.837(7) 2 ?
K2 K3' 3.855(9) . ?
K2 W2 3.886(8) 2 ?
K2 Co1 3.963(7) 2 ?
K2' O102 2.759(12) 2 ?
K2' O59 2.845(9) 2 ?
K2' O153 2.88(3) 2 ?
K2' O65 2.900(9) 2 ?
K2' O80 3.068(10) 2 ?
K2' O35 3.147(10) 2 ?
K2' O78 3.237(8) 2 ?
K2' W23 3.765(5) 2 ?
K2' K3 3.792(12) . ?
K2' W6 3.834(6) 2 ?
K3 O5 2.655(13) . ?
K3 K3' 2.673(10) . ?
K3 O35 2.763(11) 2 ?
K3 O52 2.852(12) . ?
K3 O3 2.863(11) . ?
K3 O65 2.916(12) 2 ?
K3 O42 3.038(12) . ?
K3 O76 3.059(12) 2 ?
K3 O4 3.114(13) . ?
K3 O90 3.116(10) 2 ?
K3' O64 2.699(9) 2 ?
K3' O17 2.727(9) 2 ?
K3' O83 2.792(7) . ?
K3' O1 2.859(8) . ?
K3' O42 2.910(9) . ?
K3' O72 2.949(8) 2 ?
K3' O76 2.982(7) 2 ?
K3' O20 3.023(9) . ?
K3' O79 3.061(9) 2 ?
K4 O117 2.565(17) 2_554 ?
K4 O117 2.565(17) . ?
K4 O70 2.767(8) 2_554 ?
K4 O70 2.767(8) . ?
K4 O13 2.855(8) 2_554 ?
K4 O13 2.855(8) . ?
K4 O67 2.876(8) 2_554 ?
K4 O67 2.876(8) . ?
K4 W9 3.6171(6) 2_554 ?
K4 W20 3.7387(6) 2_554 ?
K6 O150 2.61(3) . ?
K6 O148 2.64(2) . ?
K6 O130 2.752(13) . ?
K6 O152 2.74(5) . ?
K6 O12 2.935(13) 1_455 ?
K6 O91 3.120(13) 1_455 ?
K6 O79 3.191(13) 1_455 ?
K6 O39 3.401(15) . ?
K6 W19 3.815(10) 1_455 ?
K6 W2 4.053(11) 1_455 ?
K6 K7 4.355(13) . ?
K7 O82 2.723(9) . ?
K7 O143 2.803(11) . ?
K7 O91 2.811(11) 1_455 ?
K7 O149 2.82(2) . ?
K7 O148 2.86(2) . ?
K7 O41 2.955(9) . ?
K7 O33 3.069(11) . ?
K7 O151 3.32(3) . ?
K8 O155 2.744(9) . ?
K8 O6 2.764(7) . ?
K8 O23 2.822(9) 2_565 ?
K8 O6 2.852(7) 2_565 ?
K8 O4 2.892(7) . ?
K8 O57 2.905(9) . ?
K8 O26 2.938(7) 2_565 ?
K8 O85 2.991(9) 2_565 ?
K8 O74 3.146(9) 2_565 ?
K8 W7 3.561(3) 2_565 ?
K8 W3 3.668(3) 2_565 ?
K9 O145 2.640(15) . ?
K9 O115 2.70(2) . ?
K9 O22 2.819(15) . ?
K9 O32 2.826(13) . ?
K9 Li2 3.03(3) . ?
K9 O43 3.319(14) . ?
K9 O81 3.323(13) . ?
K9 O47 3.352(15) . ?
K9 K12 3.682(14) . ?
K10 O154 2.73(3) . ?
K10 O113 2.74(2) 1_565 ?
K10 O116 2.80(2) . ?
K10 O50 2.832(14) . ?
K10 O60 2.900(14) . ?
K10 O107 2.909(16) . ?
K10 O18 2.956(15) . ?
K10 Li3 3.89(4) . ?
K11 O153 2.81(3) . ?
K11 O55 2.815(9) . ?
K11 O69 2.826(11) . ?
K11 K12 2.830(8) . ?
K11 O80 2.841(10) . ?
K11 O30 3.187(9) . ?
K11 O86 3.221(10) . ?
K11 O31 3.225(10) . ?
K11 O59 3.239(10) . ?
K11 O36 3.265(8) . ?
K12 Li2 2.202(19) . ?
K12 O81 2.811(9) . ?
K12 O43 2.816(9) . ?
K12 O47 2.842(10) . ?
K12 O32 3.213(10) . ?
K12 O27 3.239(9) . ?
K12 O86 3.253(8) . ?
K12 O22 3.255(10) . ?
K12 O92 3.266(9) . ?
K12 O31 3.307(10) . ?
Li1 O122 1.73(3) . ?
Li2 O139 1.79(2) . ?
Li2 O47 1.86(2) . ?
Li2 O43 1.95(2) . ?
Li2 K2 4.01(2) 2 ?
Li3 O133 2.60(5) 1_565 ?
O5 Co2 2.050(7) 2 ?
O6 K8 2.852(7) 2_565 ?
O12 K6 2.935(13) 1_655 ?
O17 K3' 2.727(9) 2 ?
O17 K2 3.192(11) 2 ?
O23 K8 2.822(9) 2_565 ?
O26 K8 2.938(7) 2_565 ?
O27 K2 2.823(9) 2 ?
O35 K3 2.763(11) 2 ?
O35 K2' 3.147(10) 2 ?
O47 K2 3.188(11) 2 ?
O52 W18 1.949(7) 2 ?
O59 K2' 2.845(9) 2 ?
O64 W24 1.980(7) 2 ?
O64 K3' 2.699(9) 2 ?
O65 K2' 2.900(9) 2 ?
O65 K3 2.916(11) 2 ?
O67 Co3 2.083(8) 2_554 ?
O72 K2 2.834(10) 2 ?
O72 K3' 2.949(8) 2 ?
O73 K2 3.324(11) 2 ?
O74 K8 3.146(9) 2_565 ?
O76 K3' 2.982(7) 2 ?
O76 K3 3.059(12) 2 ?
O78 K2' 3.237(8) 2 ?
O79 K3' 3.061(9) 2 ?
O79 K6 3.191(13) 1_655 ?
O80 K2' 3.068(10) 2 ?
O83 Co1 2.078(8) 2 ?
O85 K8 2.991(9) 2_565 ?
O90 K3 3.116(10) 2 ?
O91 K7 2.811(11) 1_655 ?
O91 K6 3.120(13) 1_655 ?
O102 K2' 2.759(12) 2 ?
O102 K1 2.762(9) 2 ?
O104 K2 2.711(9) 2 ?
O104 K1' 2.718(12) 2 ?
O113 K10 2.74(2) 1_545 ?
O119 O119 1.24(2) 2_454 ?
O129 O134 1.41(4) . ?
O131 O134 1.45(3) . ?
O133 Li3 2.60(5) 1_545 ?
O153 K2' 2.88(3) 2 ?
